data_1559820
loop_
_publ_author_name
'Friedrich, Alexander'
'Pahl, J\"urgen'
'Eyselein, Jonathan'
'Langer, Jens'
'van Eikema Hommes, Nico'
'G\"orling, Andreas'
'Harder, Sjoerd'

_publ_section_title
;
 Magnesium-halobenzene bonding: mapping the halogen sigma-hole with a
 Lewis-acidic complex.
;
_journal_issue 7
_journal_name_full 'Chemical science'
_journal_page_first 2410
_journal_page_last 2418
_journal_paper_doi 10.1039/d0sc06321e
_journal_volume 12
_journal_year 2020
_chemical_formula_moiety '2(Al C12 F27.5 O3), C47 H63 F2 Mg N2'
_chemical_formula_sum 'C71 H63 Al2 F57 Mg N2 O6'
_chemical_formula_weight 2201.50
_space_group_crystal_system triclinic
_space_group_IT_number 2
_space_group_name_Hall '-P 1'
_space_group_name_H-M_alt 'P -1'
_atom_sites_solution_hydrogens geom
_atom_sites_solution_primary dual
_audit_creation_date 2020-11-04
_audit_creation_method
;
Olex2 1.3
(compiled 2020.07.31 svn.rc2a77460 for OlexSys, GUI svn.r6145)
;
_audit_update_record
;
2020-11-06 deposited with the CCDC.	2020-12-16 downloaded from the CCDC.
;
_cell_angle_alpha 74.924(3)
_cell_angle_beta 85.545(2)
_cell_angle_gamma 89.290(2)
_cell_formula_units_Z 2
_cell_length_a 11.3521(3)
_cell_length_b 15.9191(5)
_cell_length_c 24.7380(7)
_cell_measurement_reflns_used 15127
_cell_measurement_temperature 100.0(6)
_cell_measurement_theta_max 72.6250
_cell_measurement_theta_min 3.7760
_cell_volume 4303.5(2)
_computing_cell_refinement 'CrysAlisPro 1.171.40.53 (Rigaku OD, 2019)'
_computing_data_collection 'CrysAlisPro 1.171.40.53 (Rigaku OD, 2019)'
_computing_data_reduction 'CrysAlisPro 1.171.40.53 (Rigaku OD, 2019)'
_computing_molecular_graphics 'Olex2 1.3 (Dolomanov et al., 2009)'
_computing_publication_material 'Olex2 1.3 (Dolomanov et al., 2009)'
_computing_structure_refinement 'SHELXL 2016/6 (Sheldrick, 2015)'
_computing_structure_solution 'SHELXT  (Sheldrick, 2015)'
_diffrn_ambient_environment N~2~
_diffrn_ambient_temperature 100.0(6)
_diffrn_detector 'CCD plate'
_diffrn_detector_area_resol_mean 5.2903
_diffrn_detector_type AtlasS2
_diffrn_measured_fraction_theta_full 0.995
_diffrn_measured_fraction_theta_max 0.967
_diffrn_measurement_details
;
List of Runs (angles in degrees, time in seconds):

  # Type    Start    End  Width  t~exp~   \w     \q     \k     \f   Frames
#--------------------------------------------------------------------------
  1  \w   -109.00 -16.00   1.00    5.00    --  -41.44 -57.00  90.00   93
  2  \w    -86.00 -55.00   1.00    5.00    --  -41.44 125.00 -60.00   31
  3  \w    -66.00  32.00   1.00    5.00    --  -41.44  57.00-120.00   98
  4  \w    -65.00  32.00   1.00    5.00    --  -41.44  38.00  30.00   97
  5  \w     55.00  84.00   1.00   20.00    --  104.37-146.00  51.00   29
  6  \w     32.00 101.00   1.00   20.00    --  104.37 -61.00  60.00   69
  7  \w     29.00  56.00   1.00   20.00    --  104.37 -77.00-150.00   27
  8  \w     87.00 177.00   1.00   20.00    --  104.37  45.00-150.00   90
  9  \w     52.00 130.00   1.00   20.00    --  104.37 -45.00-180.00   78
 10  \w     72.00 137.00   1.00   20.00    --  104.37 -77.00-150.00   65
 11  \w     24.00 106.00   1.00   20.00    --  104.37 -94.00  60.00   82
 12  \w    103.00 128.00   1.00   20.00    --  104.37-146.00  51.00   25
 13  \w     31.00 111.00   1.00   20.00    --  104.37-125.00  60.00   80
 14  \w     23.00 106.00   1.00   20.00    --  104.37 -94.00-180.00   83
 15  \w     36.00 168.00   1.00   20.00    --  104.37   0.00-180.00  132
;
_diffrn_measurement_device 'four-circle diffractometer'
_diffrn_measurement_device_type 'SuperNova, Dual, Cu at home/near, AtlasS2'
_diffrn_measurement_method '\w scans'
_diffrn_orient_matrix_type 'CrysAlisPro convention (1999,Acta A55,543-557)'
_diffrn_orient_matrix_UB_11 -0.0986869000
_diffrn_orient_matrix_UB_12 -0.0696010000
_diffrn_orient_matrix_UB_13 0.0141589000
_diffrn_orient_matrix_UB_21 0.0177855000
_diffrn_orient_matrix_UB_22 -0.0159869000
_diffrn_orient_matrix_UB_23 0.0629679000
_diffrn_orient_matrix_UB_31 -0.0920541000
_diffrn_orient_matrix_UB_32 0.0703251000
_diffrn_orient_matrix_UB_33 0.0043626000
_diffrn_radiation_monochromator mirror
_diffrn_radiation_probe x-ray
_diffrn_radiation_type 'Cu K\a'
_diffrn_radiation_wavelength 1.54184
_diffrn_reflns_av_R_equivalents 0.0270
_diffrn_reflns_av_unetI/netI 0.0350
_diffrn_reflns_Laue_measured_fraction_full 0.995
_diffrn_reflns_Laue_measured_fraction_max 0.967
_diffrn_reflns_limit_h_max 10
_diffrn_reflns_limit_h_min -13
_diffrn_reflns_limit_k_max 19
_diffrn_reflns_limit_k_min -19
_diffrn_reflns_limit_l_max 29
_diffrn_reflns_limit_l_min -30
_diffrn_reflns_number 29394
_diffrn_reflns_point_group_measured_fraction_full 0.995
_diffrn_reflns_point_group_measured_fraction_max 0.967
_diffrn_reflns_theta_full 67.684
_diffrn_reflns_theta_max 72.755
_diffrn_reflns_theta_min 3.712
_diffrn_source 'micro-focus sealed X-ray tube'
_diffrn_source_type 'SuperNova (Cu) X-ray Source'
_exptl_absorpt_coefficient_mu 2.000
_exptl_absorpt_correction_T_max 1.000
_exptl_absorpt_correction_T_min 0.439
_exptl_absorpt_correction_type gaussian
_exptl_absorpt_process_details
;
CrysAlisPro 1.171.40.53 (Rigaku Oxford Diffraction, 2019)
Numerical absorption correction based on gaussian integration over
			a multifaceted crystal model
Empirical absorption correction using spherical harmonics,
 implemented in SCALE3 ABSPACK scaling algorithm.
;
_exptl_crystal_colour 'clear colourless'
_exptl_crystal_colour_lustre clear
_exptl_crystal_colour_primary colourless
_exptl_crystal_density_diffrn 1.699
_exptl_crystal_description plate
_exptl_crystal_F_000 2204
_exptl_crystal_size_max 0.295
_exptl_crystal_size_mid 0.249
_exptl_crystal_size_min 0.1
_refine_diff_density_max 0.483
_refine_diff_density_min -0.374
_refine_diff_density_rms 0.055
_refine_ls_extinction_method none
_refine_ls_goodness_of_fit_ref 1.024
_refine_ls_hydrogen_treatment constr
_refine_ls_matrix_type full
_refine_ls_number_parameters 1633
_refine_ls_number_reflns 16538
_refine_ls_number_restraints 6852
_refine_ls_restrained_S_all 0.943
_refine_ls_R_factor_all 0.0452
_refine_ls_R_factor_gt 0.0400
_refine_ls_shift/su_max 0.001
_refine_ls_shift/su_mean 0.000
_refine_ls_structure_factor_coef Fsqd
_refine_ls_weighting_details 'w=1/[\s^2^(Fo^2^)+(0.0483P)^2^+2.5675P] where P=(Fo^2^+2Fc^2^)/3'
_refine_ls_weighting_scheme calc
_refine_ls_wR_factor_gt 0.1001
_refine_ls_wR_factor_ref 0.1046
_reflns_Friedel_coverage 0.000
_reflns_number_gt 14623
_reflns_number_total 16538
_reflns_threshold_expression 'I > 2\s(I)'
_cod_data_source_file d0sc06321e2.cif
_cod_data_source_block hasj200116a
_cod_depositor_comments
;Adding full bibliography for 1559817--1559822.cif.

 Adding full bibliography for 1559817--1559822.cif.
;
_cod_database_code 1559820
_shelx_shelxl_version_number 2016/6
_chemical_oxdiff_formula 'C71 H63 Al2 F57 N2 Mg O6'
_shelx_space_group_comment
;
The symmetry employed for this shelxl refinement is uniquely defined
by the following loop, which should always be used as a source of
symmetry information in preference to the above space-group names.
They are only intended as comments.
;
_shelx_estimated_absorpt_t_max 0.825
_shelx_estimated_absorpt_t_min 0.590
_reflns_odcompleteness_completeness 99.59
_reflns_odcompleteness_iscentric 1
_reflns_odcompleteness_theta 66.97
_olex2_refinement_description
;
1. Fixed Uiso
 At 1.2 times of:
  All C(H) groups
 At 1.5 times of:
  All C(H,H,H) groups
2. Restrained distances
 Al2-O5 \\sim Al2-O5A \\sim Al2-O6A \\sim Al2-O6
 with sigma of 0.02
 O5-C64 \\sim O5A-C64A \\sim O6A-C68A \\sim O6-C68
 with sigma of 0.02
 F48A-C67A \\sim F48-C67 \\sim F47A-C67A \\sim F47-C67 \\sim F49-C67 \\sim
F49A-C67A \\sim F46-C66 ~
 F46A-C66A \\sim F44-C66 \\sim F44A-C66A \\sim F45-C66 \\sim F45A-C66A \\sim
F41-C65 \\sim F41A-C65A ~
 F42A-C65A \\sim F42-C65 \\sim F43-C65 \\sim F43A-C65A \\sim F54A-C70A \\sim
F54-C70 \\sim F55-C70 ~
 F55A-C70A \\sim F53A-C70A \\sim F53-C70 \\sim F56-C71 \\sim F56A-C71A \\sim
F57A-C71A \\sim F57-C71 ~
 F58-C71 \\sim F58A-C71A \\sim F50A-C69A \\sim F50-C69 \\sim F51A-C69A \\sim
F51-C69 \\sim F52A-C69A ~
 F52-C69 \\sim F26-C58 \\sim F26-C58A \\sim F25-C58 \\sim F25-C58A \\sim
F27A-C58A \\sim F27-C58 \\sim F30A-
 C59A \\sim F28-C59A \\sim F28-C59 \\sim F29-C59 \\sim F29-C59A \\sim F30-C59
\\sim F24A-C57A \\sim F23-
 C57A \\sim F23-C57 \\sim F24-C57 \\sim F22-C57 \\sim F22-C57A
 with sigma of 0.02
 C64A-C67A \\sim C67-C64 \\sim C66A-C64A \\sim C66-C64 \\sim C65-C64 \\sim
C64A-C65A \\sim C69-C68 ~
 C69A-C68A \\sim C71-C68 \\sim C68A-C71A \\sim C68A-C70A \\sim C70-C68 \\sim
C58A-C56 \\sim C58-C56 ~
 C59A-C56 \\sim C59-C56 \\sim C57A-C56 \\sim C57-C56
 with sigma of 0.02
 F52-F51 \\sim F51-F50 \\sim F52-F50 \\sim F50A-F52A \\sim F52A-F51A \\sim
F50A-F51A
 with sigma of 0.02
 C43-C47 \\sim C43A-C47A \\sim C37-C41
 with sigma of 0.02
 F2-C42A \\sim F2-C42 \\sim F1-C36
 with sigma of 0.02
 C43-C42 \\sim C43A-C42A \\sim C42-C47 \\sim C42A-C47A \\sim C37-C36 \\sim
C41-C36
 with sigma of 0.02
3. Uiso/Uaniso restraints and constraints
F41 \\sim F42 \\sim F43 \\sim F44 \\sim F45 \\sim F46 \\sim F47 \\sim F48 \\sim
F49 \\sim O5 \\sim C64 \\sim C65 \\sim C66 \\sim C67 \\sim F41A \\sim F42A
\\sim F43A \\sim F44A \\sim F45A \\sim F46A \\sim F47A \\sim F48A \\sim F49A
\\sim O5A \\sim C64A \\sim C65A \\sim C66A \\sim C67A: within 4A with sigma of
0.02 and sigma for terminal atoms of 0.04 within 4A
F50 \\sim F51 \\sim F52 \\sim F53 \\sim F54 \\sim F55 \\sim F56 \\sim F57 \\sim
F58 \\sim O6 \\sim C68 \\sim C69 \\sim C70 \\sim C71 \\sim F50A \\sim F51A
\\sim F52A \\sim F53A \\sim F54A \\sim F55A \\sim F56A \\sim F57A \\sim F58A
\\sim O6A \\sim C68A \\sim C69A \\sim C70A \\sim C71A: within 4A with sigma of
0.02 and sigma for terminal atoms of 0.04 within 4A
F50 \\sim F50A: within 2A with sigma of 0.01 and sigma for terminal atoms of
0.02 within 2A
F22 \\sim F23 \\sim F25 \\sim F26 \\sim F28 \\sim F29 \\sim C56 \\sim F24 \\sim
F27 \\sim F30 \\sim C57 \\sim C58 \\sim C59 \\sim F24A \\sim F27A \\sim F30A
\\sim C57A \\sim C58A \\sim C59A: within 4A with sigma of 0.02 and sigma for
terminal atoms of 0.04 within 4A
H21 \\sim C42 \\sim C43 \\sim C44 \\sim C45 \\sim C46 \\sim C47 \\sim C42A
\\sim C43A \\sim C44A \\sim C45A \\sim C46A \\sim C47A: within 4A with sigma of
0.02 and sigma for terminal atoms of 0.04 within 4A
4. Others
 Sof(F41A)=Sof(F42A)=Sof(F43A)=Sof(F44A)=Sof(F45A)=Sof(F46A)=Sof(F47A)=
 Sof(F48A)=Sof(F49A)=Sof(O5A)=Sof(C64A)=Sof(C65A)=Sof(C66A)=Sof(C67A)=1-FVAR(1)
 Sof(F41)=Sof(F42)=Sof(F43)=Sof(F44)=Sof(F45)=Sof(F46)=Sof(F47)=Sof(F48)=
 Sof(F49)=Sof(O5)=Sof(C64)=Sof(C65)=Sof(C66)=Sof(C67)=FVAR(1)
 Sof(F50A)=Sof(F51A)=Sof(F52A)=Sof(F53A)=Sof(F54A)=Sof(F55A)=Sof(F56A)=
 Sof(F57A)=Sof(F58A)=Sof(O6A)=Sof(C68A)=Sof(C69A)=Sof(C70A)=Sof(C71A)=1-FVAR(2)
 Sof(F50)=Sof(F51)=Sof(F52)=Sof(F53)=Sof(F54)=Sof(F55)=Sof(F56)=Sof(F57)=
 Sof(F58)=Sof(O6)=Sof(C68)=Sof(C69)=Sof(C70)=Sof(C71)=FVAR(2)
 Sof(F24A)=Sof(F27A)=Sof(F30A)=Sof(C57A)=Sof(C58A)=Sof(C59A)=1-FVAR(3)
 Sof(F24)=Sof(F27)=Sof(F30)=Sof(C57)=Sof(C58)=Sof(C59)=FVAR(3)
 Sof(C42A)=Sof(C43A)=Sof(H43A)=Sof(C44A)=Sof(H44A)=Sof(C45A)=Sof(H45A)=
 Sof(C46A)=Sof(H46A)=Sof(C47A)=Sof(H47A)=1-FVAR(4)
 Sof(C42)=Sof(C43)=Sof(H43)=Sof(C44)=Sof(H44)=Sof(C45)=Sof(H45)=Sof(C46)=
 Sof(H46)=Sof(C47)=Sof(H47)=FVAR(4)
5.a Ternary CH refined with riding coordinates:
 C18(H18), C21(H21), C30(H30), C33(H33)
5.b Aromatic/amide H refined with riding coordinates:
 C2(H2), C14(H14), C15(H15), C16(H16), C26(H26), C27(H27), C28(H28), C37(H37),
 C38(H38), C39(H39), C40(H40), C41(H41), C43(H43), C44(H44), C45(H45), C46(H46),
  C47(H47), C43A(H43A), C44A(H44A), C45A(H45A), C46A(H46A), C47A(H47A)
5.c Idealised Me refined as rotating group:
 C5(H5A,H5B,H5C), C6(H6A,H6B,H6C), C7(H7A,H7B,H7C), C9(H9A,H9B,H9C), C10(H10A,
 H10B,H10C), C11(H11A,H11B,H11C), C19(H19A,H19B,H19C), C20(H20A,H20B,H20C),
 C22(H22A,H22B,H22C), C23(H23A,H23B,H23C), C31(H31A,H31B,H31C), C32(H32A,H32B,
 H32C), C34(H34A,H34B,H34C), C35(H35A,H35B,H35C)
;
_olex2_submission_special_instructions 'No special instructions were received'
_oxdiff_exptl_absorpt_empirical_details
;
Empirical correction (ABSPACK) includes:
- Absorption correction using spherical harmonics
- Frame scaling
;
_oxdiff_exptl_absorpt_empirical_full_max 1.222
_oxdiff_exptl_absorpt_empirical_full_min 0.700

loop_
_space_group_symop_operation_xyz
'x, y, z'
'-x, -y, -z'

loop_
_atom_site_label
_atom_site_type_symbol
_atom_site_fract_x
_atom_site_fract_y
_atom_site_fract_z
_atom_site_U_iso_or_equiv
_atom_site_adp_type
_atom_site_occupancy
_atom_site_site_symmetry_order
_atom_site_calc_flag
_atom_site_refinement_flags_posn
_atom_site_refinement_flags_adp
_atom_site_refinement_flags_occupancy
_atom_site_disorder_assembly
_atom_site_disorder_group
Al1 Al 0.53498(4) 0.47030(3) 0.93668(2) 0.01339(10) Uani 1 1 d . . . . .
F3 F 0.500000 0.500000 1.000000 0.0231(3) Uani 1 2 d S . P . .
F4 F 0.75344(12) 0.37917(10) 0.85353(6) 0.0422(3) Uani 1 1 d . . . . .
F5 F 0.81573(11) 0.50698(9) 0.85154(5) 0.0343(3) Uani 1 1 d . . . . .
F6 F 0.93277(11) 0.39730(9) 0.87110(6) 0.0382(3) Uani 1 1 d . . . . .
F7 F 0.77699(10) 0.55321(7) 0.94829(5) 0.0292(2) Uani 1 1 d . . . . .
F8 F 0.94781(9) 0.49247(8) 0.94826(5) 0.0301(3) Uani 1 1 d . . . . .
F9 F 0.82326(10) 0.45554(8) 1.02073(5) 0.0297(2) Uani 1 1 d . . . . .
F10 F 0.93440(11) 0.31485(9) 0.98323(7) 0.0417(3) Uani 1 1 d . . . . .
F11 F 0.76001(11) 0.29221(8) 1.02474(5) 0.0353(3) Uani 1 1 d . . . . .
F12 F 0.80008(12) 0.25634(8) 0.94774(7) 0.0404(3) Uani 1 1 d . . . . .
F13 F 0.48020(14) 0.73655(10) 0.89680(7) 0.0503(4) Uani 1 1 d . . . . .
F14 F 0.66352(12) 0.71417(8) 0.87704(6) 0.0386(3) Uani 1 1 d . . . . .
F15 F 0.55787(13) 0.78653(8) 0.81251(6) 0.0389(3) Uani 1 1 d . . . . .
F16 F 0.70025(11) 0.65525(9) 0.78460(6) 0.0404(3) Uani 1 1 d . . . . .
F17 F 0.53699(13) 0.67824(10) 0.74455(5) 0.0442(3) Uani 1 1 d . . . . .
F18 F 0.59016(13) 0.54782(10) 0.78309(7) 0.0487(4) Uani 1 1 d . . . . .
F19 F 0.33251(11) 0.60784(10) 0.89119(6) 0.0427(3) Uani 1 1 d . . . . .
F20 F 0.36123(11) 0.56917(9) 0.81465(6) 0.0384(3) Uani 1 1 d . . . . .
F21 F 0.34643(11) 0.70512(9) 0.81212(7) 0.0439(3) Uani 1 1 d . . . . .
F22 F 0.47603(14) 0.25851(9) 0.99946(6) 0.0469(3) Uani 1 1 d D U . . .
F23 F 0.39272(13) 0.18018(8) 0.95403(6) 0.0419(3) Uani 1 1 d D U . . .
F25 F 0.48188(13) 0.38272(9) 0.83292(6) 0.0446(3) Uani 1 1 d D U . . .
F26 F 0.37397(14) 0.26813(9) 0.84530(6) 0.0428(3) Uani 1 1 d D U . . .
F28 F 0.18950(11) 0.26326(10) 0.92547(7) 0.0458(4) Uani 1 1 d D U . . .
F29 F 0.18549(11) 0.39394(10) 0.93464(8) 0.0519(4) Uani 1 1 d D U . . .
O1 O 0.65935(10) 0.40932(8) 0.94775(6) 0.0200(3) Uani 1 1 d . . . . .
O2 O 0.55803(12) 0.56472(9) 0.88619(6) 0.0286(3) Uani 1 1 d . . . . .
O3 O 0.41546(11) 0.40955(8) 0.93179(6) 0.0227(3) Uani 1 1 d . . . . .
C48 C 0.77903(15) 0.40737(11) 0.94136(8) 0.0183(3) Uani 1 1 d . . . . .
C49 C 0.82147(17) 0.42278(14) 0.87835(9) 0.0278(4) Uani 1 1 d . . . . .
C50 C 0.83365(16) 0.47841(12) 0.96471(8) 0.0208(3) Uani 1 1 d . . . . .
C51 C 0.81911(17) 0.31632(13) 0.97498(9) 0.0278(4) Uani 1 1 d . . . . .
C52 C 0.52353(15) 0.63211(11) 0.84515(8) 0.0192(3) Uani 1 1 d . . . . .
C53 C 0.55707(19) 0.71873(13) 0.85803(9) 0.0283(4) Uani 1 1 d . . . . .
C54 C 0.58826(18) 0.62834(14) 0.78822(9) 0.0307(4) Uani 1 1 d . . . . .
C55 C 0.38845(17) 0.62923(13) 0.84034(9) 0.0274(4) Uani 1 1 d . . . . .
C56 C 0.37517(15) 0.33556(11) 0.92133(8) 0.0193(3) Uani 1 1 d D U . . .
F24 F 0.55155(12) 0.25439(10) 0.91869(10) 0.0386(4) Uani 0.916(3) 1 d D U P A 1
F27 F 0.2927(2) 0.39524(16) 0.83434(10) 0.0498(6) Uani 0.916(3) 1 d D U P A 1
F30 F 0.2406(2) 0.29007(16) 1.00273(10) 0.0501(6) Uani 0.916(3) 1 d D U P A 1
C57 C 0.4495(2) 0.25528(14) 0.94917(10) 0.0283(5) Uani 0.916(3) 1 d D U P A 1
C58 C 0.3805(2) 0.34539(15) 0.85758(9) 0.0305(5) Uani 0.916(3) 1 d D U P A 1
C59 C 0.24534(19) 0.31999(15) 0.94690(11) 0.0323(5) Uani 0.916(3) 1 d D U P A 1
F24A F 0.2940(19) 0.2806(14) 1.0054(8) 0.040(4) Uani 0.084(3) 1 d D U P A 2
F27A F 0.5520(14) 0.2793(12) 0.8845(10) 0.042(4) Uani 0.084(3) 1 d D U P A 2
F30A F 0.252(2) 0.3992(19) 0.8501(9) 0.046(5) Uani 0.084(3) 1 d D U P A 2
C57A C 0.3806(14) 0.2562(8) 0.9718(6) 0.041(3) Uani 0.084(3) 1 d D U P A 2
C58A C 0.4461(12) 0.3107(9) 0.8709(5) 0.035(3) Uani 0.084(3) 1 d D U P A 2
C59A C 0.2447(11) 0.3460(8) 0.9035(7) 0.040(3) Uani 0.084(3) 1 d D U P A 2
Al2 Al 0.52410(4) 0.56294(3) 0.54712(2) 0.01595(10) Uani 1 1 d D . . . .
F31 F 0.500000 0.500000 0.500000 0.0258(3) Uani 1 2 d S . P B .
F32 F 0.56324(13) 0.77511(10) 0.56818(6) 0.0430(3) Uani 1 1 d . . . . .
F33 F 0.64807(11) 0.83205(9) 0.48641(6) 0.0373(3) Uani 1 1 d . . . . .
F34 F 0.48331(13) 0.88443(8) 0.51307(6) 0.0422(3) Uani 1 1 d . . . . .
F35 F 0.58835(11) 0.76375(8) 0.40390(5) 0.0327(3) Uani 1 1 d . . . . .
F36 F 0.46120(12) 0.86307(8) 0.40747(5) 0.0375(3) Uani 1 1 d . . . . .
F37 F 0.40332(12) 0.73567(9) 0.40564(5) 0.0366(3) Uani 1 1 d . . . . .
F38 F 0.28438(11) 0.81266(8) 0.48956(6) 0.0402(3) Uani 1 1 d . . . . .
F39 F 0.29003(10) 0.67347(8) 0.50563(6) 0.0358(3) Uani 1 1 d . . . . .
F40 F 0.33623(12) 0.73468(9) 0.56899(5) 0.0385(3) Uani 1 1 d . . . . .
O4 O 0.52720(12) 0.66718(8) 0.50561(6) 0.0253(3) Uani 1 1 d . . . . .
C60 C 0.47569(16) 0.74623(11) 0.49080(8) 0.0200(3) Uani 1 1 d . . . . .
C61 C 0.54326(19) 0.81099(13) 0.51454(9) 0.0278(4) Uani 1 1 d . . . . .
C62 C 0.48249(17) 0.77796(12) 0.42598(8) 0.0252(4) Uani 1 1 d . . . . .
C63 C 0.34408(18) 0.74209(13) 0.51391(9) 0.0292(4) Uani 1 1 d . . . . .
F41 F 0.4724(8) 0.4708(5) 0.7118(3) 0.0458(16) Uani 0.721(8) 1 d D U P B 1
F42 F 0.4942(5) 0.3929(5) 0.6507(4) 0.0329(10) Uani 0.721(8) 1 d D U P B 1
F43 F 0.3443(12) 0.3659(7) 0.7128(4) 0.0385(19) Uani 0.721(8) 1 d D U P B 1
F44 F 0.3018(3) 0.38887(17) 0.59566(17) 0.0444(8) Uani 0.721(8) 1 d D U P B 1
F45 F 0.1611(2) 0.41801(16) 0.65243(19) 0.0508(10) Uani 0.721(8) 1 d D U P B 1
F46 F 0.2044(4) 0.5089(2) 0.57137(16) 0.0389(8) Uani 0.721(8) 1 d D U P B 1
F47 F 0.2312(3) 0.5144(2) 0.72317(14) 0.0403(8) Uani 0.721(8) 1 d D U P B 1
F48 F 0.3541(3) 0.6174(2) 0.68123(14) 0.0316(7) Uani 0.721(8) 1 d D U P B 1
F49 F 0.1898(7) 0.6039(6) 0.6438(5) 0.0386(14) Uani 0.721(8) 1 d D U P B 1
F50 F 0.8543(9) 0.4333(6) 0.5458(3) 0.0632(17) Uani 0.607(16) 1 d D U P B 1
F51 F 0.7505(9) 0.3813(8) 0.6247(5) 0.051(2) Uani 0.607(16) 1 d D U P B 1
F52 F 0.9226(8) 0.4377(8) 0.6239(4) 0.0396(14) Uani 0.607(16) 1 d D U P B 1
F53 F 0.8454(6) 0.6045(3) 0.49312(17) 0.0360(10) Uani 0.607(16) 1 d D U P B 1
F54 F 0.9582(6) 0.6059(5) 0.5587(3) 0.0390(11) Uani 0.607(16) 1 d D U P B 1
F55 F 0.7978(11) 0.6882(7) 0.5435(4) 0.0359(17) Uani 0.607(16) 1 d D U P B 1
F56 F 0.6531(5) 0.6145(4) 0.6404(3) 0.0375(9) Uani 0.607(16) 1 d D U P B 1
F57 F 0.8359(6) 0.5946(6) 0.6573(4) 0.0424(12) Uani 0.607(16) 1 d D U P B 1
F58 F 0.7115(7) 0.4852(6) 0.6833(3) 0.0442(12) Uani 0.607(16) 1 d D U P B 1
O5 O 0.4139(4) 0.5488(3) 0.59825(19) 0.0232(9) Uani 0.721(8) 1 d D U P B 1
O6 O 0.6641(4) 0.5272(4) 0.5625(2) 0.0218(9) Uani 0.607(16) 1 d D U P B 1
C64 C 0.3431(5) 0.4981(4) 0.6408(2) 0.0163(10) Uani 0.721(8) 1 d D U P B 1
C65 C 0.4158(6) 0.4281(5) 0.6805(3) 0.0255(11) Uani 0.721(8) 1 d D U P B 1
C66 C 0.2502(4) 0.4534(3) 0.6143(2) 0.0335(9) Uani 0.721(8) 1 d D U P B 1
C67 C 0.2774(4) 0.5589(3) 0.6729(2) 0.0264(9) Uani 0.721(8) 1 d D U P B 1
C68 C 0.7671(7) 0.5363(7) 0.5856(3) 0.0206(15) Uani 0.607(16) 1 d D U P B 1
C69 C 0.8245(9) 0.4447(6) 0.5964(4) 0.0329(17) Uani 0.607(16) 1 d D U P B 1
C70 C 0.8468(7) 0.6094(6) 0.5453(3) 0.0268(14) Uani 0.607(16) 1 d D U P B 1
C71 C 0.7419(7) 0.5582(6) 0.6428(4) 0.0336(15) Uani 0.607(16) 1 d D U P B 1
F41A F 0.4849(19) 0.4599(11) 0.7067(8) 0.036(3) Uani 0.279(8) 1 d D U P B 2
F42A F 0.4650(13) 0.3845(14) 0.6487(10) 0.040(3) Uani 0.279(8) 1 d D U P B 2
F43A F 0.349(3) 0.3745(18) 0.7194(11) 0.035(4) Uani 0.279(8) 1 d D U P B 2
F44A F 0.2504(9) 0.3783(4) 0.6187(4) 0.0461(18) Uani 0.279(8) 1 d D U P B 2
F45A F 0.1389(6) 0.4452(8) 0.6765(3) 0.060(2) Uani 0.279(8) 1 d D U P B 2
F46A F 0.1652(7) 0.5070(6) 0.5889(4) 0.0382(18) Uani 0.279(8) 1 d D U P B 2
F47A F 0.2773(11) 0.5314(7) 0.7278(3) 0.051(2) Uani 0.279(8) 1 d D U P B 2
F48A F 0.3967(12) 0.6245(7) 0.6682(5) 0.054(2) Uani 0.279(8) 1 d D U P B 2
F49A F 0.2078(18) 0.6120(15) 0.6509(11) 0.040(4) Uani 0.279(8) 1 d D U P B 2
F50A F 0.8842(6) 0.4398(8) 0.5454(4) 0.0341(16) Uani 0.393(16) 1 d D U P B 2
F51A F 0.7625(12) 0.3821(11) 0.6152(6) 0.0324(18) Uani 0.393(16) 1 d D U P B 2
F52A F 0.9153(14) 0.4492(13) 0.6303(6) 0.049(3) Uani 0.393(16) 1 d D U P B 2
F53A F 0.7952(11) 0.5996(5) 0.4938(3) 0.0446(17) Uani 0.393(16) 1 d D U P B 2
F54A F 0.9408(9) 0.5983(8) 0.5445(5) 0.047(2) Uani 0.393(16) 1 d D U P B 2
F55A F 0.8022(19) 0.6832(10) 0.5544(7) 0.039(2) Uani 0.393(16) 1 d D U P B 2
F56A F 0.6857(11) 0.6235(7) 0.6502(5) 0.052(2) Uani 0.393(16) 1 d D U P B 2
F57A F 0.8713(11) 0.5905(10) 0.6545(6) 0.048(2) Uani 0.393(16) 1 d D U P B 2
F58A F 0.7371(11) 0.4952(8) 0.6918(5) 0.0438(19) Uani 0.393(16) 1 d D U P B 2
O5A O 0.3958(11) 0.5348(9) 0.5900(5) 0.024(2) Uani 0.279(8) 1 d D U P B 2
O6A O 0.6451(8) 0.5275(6) 0.5804(5) 0.0334(17) Uani 0.393(16) 1 d D U P B 2
C64A C 0.3285(15) 0.5041(12) 0.6393(7) 0.028(3) Uani 0.279(8) 1 d D U P B 2
C65A C 0.4037(18) 0.4348(14) 0.6768(8) 0.035(3) Uani 0.279(8) 1 d D U P B 2
C66A C 0.2169(11) 0.4537(7) 0.6323(4) 0.037(2) Uani 0.279(8) 1 d D U P B 2
C67A C 0.3046(13) 0.5715(11) 0.6741(6) 0.037(3) Uani 0.279(8) 1 d D U P B 2
C68A C 0.7585(12) 0.5345(10) 0.5929(6) 0.025(3) Uani 0.393(16) 1 d D U P B 2
C69A C 0.8341(13) 0.4515(11) 0.5936(6) 0.037(3) Uani 0.393(16) 1 d D U P B 2
C70A C 0.8236(12) 0.6043(11) 0.5442(6) 0.036(2) Uani 0.393(16) 1 d D U P B 2
C71A C 0.7647(12) 0.5626(8) 0.6476(6) 0.033(2) Uani 0.393(16) 1 d D U P B 2
Mg1 Mg 0.88365(5) 0.95601(4) 0.76243(2) 0.01774(12) Uani 1 1 d . . . . .
F1 F 0.71189(9) 0.97812(8) 0.75351(5) 0.0276(2) Uani 1 1 d D . . . .
F2 F 0.85317(10) 0.83190(7) 0.79246(5) 0.0303(3) Uani 1 1 d D . . . .
N1 N 0.95468(12) 1.02711(9) 0.80648(6) 0.0150(3) Uani 1 1 d . . . . .
N2 N 0.96830(12) 0.99471(9) 0.68730(6) 0.0156(3) Uani 1 1 d . . . . .
C1 C 0.98293(14) 1.10719(11) 0.77476(7) 0.0149(3) Uani 1 1 d . . . . .
C2 C 0.99140(15) 1.12742(11) 0.71520(7) 0.0166(3) Uani 1 1 d . . . . .
H2 H 0.995604 1.188399 0.698783 0.020 Uiso 1 1 calc R U . . .
C3 C 0.99519(14) 1.07964(11) 0.67383(7) 0.0156(3) Uani 1 1 d . . . . .
C4 C 1.00407(16) 1.18837(11) 0.79726(7) 0.0185(3) Uani 1 1 d . . . . .
C5 C 0.99369(17) 1.17251(12) 0.86115(8) 0.0226(4) Uani 1 1 d . . . . .
H5A H 0.916152 1.146865 0.876329 0.034 Uiso 1 1 calc R U . . .
H5B H 1.002427 1.227895 0.870835 0.034 Uiso 1 1 calc R U . . .
H5C H 1.055857 1.132614 0.877209 0.034 Uiso 1 1 calc R U . . .
C6 C 1.12729(18) 1.22673(13) 0.77565(9) 0.0282(4) Uani 1 1 d . . . . .
H6A H 1.187263 1.182984 0.788939 0.042 Uiso 1 1 calc R U . . .
H6B H 1.139937 1.277821 0.789686 0.042 Uiso 1 1 calc R U . . .
H6C H 1.133444 1.243897 0.734499 0.042 Uiso 1 1 calc R U . . .
C7 C 0.9093(2) 1.25682(13) 0.77520(9) 0.0300(4) Uani 1 1 d . . . . .
H7A H 0.915448 1.272380 0.734054 0.045 Uiso 1 1 calc R U . . .
H7B H 0.921775 1.308882 0.788243 0.045 Uiso 1 1 calc R U . . .
H7C H 0.830514 1.232534 0.789332 0.045 Uiso 1 1 calc R U . . .
C8 C 1.02551(17) 1.13749(11) 0.61335(7) 0.0206(4) Uani 1 1 d . . . . .
C9 C 0.9248(2) 1.20343(15) 0.59973(9) 0.0378(5) Uani 1 1 d . . . . .
H9A H 0.849498 1.172185 0.603513 0.057 Uiso 1 1 calc R U . . .
H9B H 0.939142 1.239595 0.561171 0.057 Uiso 1 1 calc R U . . .
H9C H 0.921566 1.240487 0.625835 0.057 Uiso 1 1 calc R U . . .
C10 C 1.1434(2) 1.18605(14) 0.61117(9) 0.0341(5) Uani 1 1 d . . . . .
H10A H 1.134216 1.226118 0.635294 0.051 Uiso 1 1 calc R U . . .
H10B H 1.165589 1.218989 0.572454 0.051 Uiso 1 1 calc R U . . .
H10C H 1.205235 1.143861 0.624396 0.051 Uiso 1 1 calc R U . . .
C11 C 1.03674(19) 1.09142(13) 0.56617(8) 0.0273(4) Uani 1 1 d . . . . .
H11A H 1.102544 1.050427 0.572075 0.041 Uiso 1 1 calc R U . . .
H11B H 1.051591 1.134569 0.530003 0.041 Uiso 1 1 calc R U . . .
H11C H 0.963289 1.059711 0.566171 0.041 Uiso 1 1 calc R U . . .
C12 C 0.96048(16) 0.99265(11) 0.86642(7) 0.0170(3) Uani 1 1 d . . . . .
C13 C 1.06894(16) 0.96495(11) 0.88903(8) 0.0199(3) Uani 1 1 d . . . . .
C14 C 1.06811(18) 0.92090(13) 0.94586(8) 0.0257(4) Uani 1 1 d . . . . .
H14 H 1.140791 0.902141 0.961470 0.031 Uiso 1 1 calc R U . . .
C15 C 0.96428(19) 0.90399(13) 0.97986(8) 0.0296(4) Uani 1 1 d . . . . .
H15 H 0.965470 0.873000 1.018220 0.036 Uiso 1 1 calc R U . . .
C16 C 0.85884(18) 0.93250(13) 0.95763(8) 0.0259(4) Uani 1 1 d . . . . .
H16 H 0.787654 0.921602 0.981270 0.031 Uiso 1 1 calc R U . . .
C17 C 0.85412(16) 0.97703(11) 0.90116(8) 0.0194(3) Uani 1 1 d . . . . .
C18 C 1.18790(16) 0.97972(13) 0.85510(8) 0.0236(4) Uani 1 1 d . . . . .
H18 H 1.175017 1.014014 0.816004 0.028 Uiso 1 1 calc R U . . .
C19 C 1.27436(19) 1.03069(16) 0.87994(10) 0.0342(5) Uani 1 1 d . . . . .
H19A H 1.238268 1.085667 0.883003 0.051 Uiso 1 1 calc R U . . .
H19B H 1.347467 1.042778 0.855351 0.051 Uiso 1 1 calc R U . . .
H19C H 1.292368 0.996053 0.917274 0.051 Uiso 1 1 calc R U . . .
C20 C 1.2435(2) 0.89305(16) 0.85236(12) 0.0421(6) Uani 1 1 d . . . . .
H20A H 1.257144 0.858734 0.890387 0.063 Uiso 1 1 calc R U . . .
H20B H 1.318953 0.903752 0.829505 0.063 Uiso 1 1 calc R U . . .
H20C H 1.190182 0.860997 0.835441 0.063 Uiso 1 1 calc R U . . .
C21 C 0.73454(16) 1.00725(12) 0.88009(8) 0.0224(4) Uani 1 1 d . . . . .
H21 H 0.747322 1.040378 0.839767 0.027 Uiso 1 1 calc R U . . .
C22 C 0.6728(2) 1.06764(16) 0.91267(11) 0.0382(5) Uani 1 1 d . . . . .
H22A H 0.656071 1.035600 0.952049 0.057 Uiso 1 1 calc R U . . .
H22B H 0.598661 1.088344 0.896206 0.057 Uiso 1 1 calc R U . . .
H22C H 0.724479 1.117463 0.910534 0.057 Uiso 1 1 calc R U . . .
C23 C 0.65313(18) 0.92963(13) 0.88360(9) 0.0289(4) Uani 1 1 d . . . . .
H23A H 0.692350 0.890573 0.863210 0.043 Uiso 1 1 calc R U . . .
H23B H 0.579354 0.950556 0.866791 0.043 Uiso 1 1 calc R U . . .
H23C H 0.635632 0.898117 0.923026 0.043 Uiso 1 1 calc R U . . .
C24 C 0.98964(15) 0.93433(10) 0.65300(7) 0.0163(3) Uani 1 1 d . . . . .
C25 C 1.10279(16) 0.89862(12) 0.64852(8) 0.0205(3) Uani 1 1 d . . . . .
C26 C 1.11779(18) 0.83220(13) 0.62133(9) 0.0269(4) Uani 1 1 d . . . . .
H26 H 1.193902 0.807697 0.618052 0.032 Uiso 1 1 calc R U . . .
C27 C 1.0246(2) 0.80116(13) 0.59901(9) 0.0300(4) Uani 1 1 d . . . . .
H27 H 1.036572 0.755588 0.580903 0.036 Uiso 1 1 calc R U . . .
C28 C 0.91413(18) 0.83694(12) 0.60329(8) 0.0254(4) Uani 1 1 d . . . . .
H28 H 0.850321 0.815806 0.587740 0.030 Uiso 1 1 calc R U . . .
C29 C 0.89410(16) 0.90367(11) 0.63002(7) 0.0189(3) Uani 1 1 d . . . . .
C30 C 1.20967(16) 0.92688(13) 0.67320(9) 0.0258(4) Uani 1 1 d . . . . .
H30 H 1.185380 0.974503 0.691180 0.031 Uiso 1 1 calc R U . . .
C31 C 1.2549(2) 0.85038(18) 0.71796(11) 0.0457(6) Uani 1 1 d . . . . .
H31A H 1.279433 0.803389 0.700758 0.069 Uiso 1 1 calc R U . . .
H31B H 1.191676 0.829235 0.747567 0.069 Uiso 1 1 calc R U . . .
H31C H 1.322426 0.869539 0.734216 0.069 Uiso 1 1 calc R U . . .
C32 C 1.31078(19) 0.96042(17) 0.62819(10) 0.0388(5) Uani 1 1 d . . . . .
H32A H 1.375409 0.981940 0.645149 0.058 Uiso 1 1 calc R U . . .
H32B H 1.282133 1.007805 0.598379 0.058 Uiso 1 1 calc R U . . .
H32C H 1.339438 0.912968 0.612271 0.058 Uiso 1 1 calc R U . . .
C33 C 0.76967(16) 0.94018(12) 0.63168(8) 0.0232(4) Uani 1 1 d . . . . .
H33 H 0.770560 0.989561 0.649705 0.028 Uiso 1 1 calc R U . . .
C34 C 0.7279(2) 0.97511(14) 0.57243(10) 0.0330(5) Uani 1 1 d . . . . .
H34A H 0.780340 1.022566 0.550978 0.050 Uiso 1 1 calc R U . . .
H34B H 0.647059 0.996840 0.575104 0.050 Uiso 1 1 calc R U . . .
H34C H 0.729580 0.928211 0.553399 0.050 Uiso 1 1 calc R U . . .
C35 C 0.68198(18) 0.87124(14) 0.66688(9) 0.0300(4) Uani 1 1 d . . . . .
H35A H 0.676912 0.823446 0.648920 0.045 Uiso 1 1 calc R U . . .
H35B H 0.603908 0.897443 0.669639 0.045 Uiso 1 1 calc R U . . .
H35C H 0.709043 0.848750 0.704575 0.045 Uiso 1 1 calc R U . . .
C36 C 0.62446(16) 1.04315(13) 0.74360(8) 0.0241(4) Uani 1 1 d D . . . .
C37 C 0.51107(17) 1.01479(14) 0.74588(9) 0.0282(4) Uani 1 1 d D . . . .
H37 H 0.491989 0.954781 0.752920 0.034 Uiso 1 1 calc R U . . .
C38 C 0.42467(18) 1.07873(15) 0.73729(9) 0.0322(4) Uani 1 1 d . . . . .
H38 H 0.344170 1.062592 0.737969 0.039 Uiso 1 1 calc R U . . .
C39 C 0.4549(2) 1.16537(15) 0.72781(9) 0.0351(5) Uani 1 1 d . . . . .
H39 H 0.394989 1.208289 0.722776 0.042 Uiso 1 1 calc R U . . .
C40 C 0.5726(2) 1.19017(15) 0.72557(10) 0.0361(5) Uani 1 1 d . . . . .
H40 H 0.592899 1.249899 0.718937 0.043 Uiso 1 1 calc R U . . .
C41 C 0.66065(18) 1.12758(14) 0.73303(9) 0.0293(4) Uani 1 1 d D . . . .
H41 H 0.741827 1.142878 0.730877 0.035 Uiso 1 1 calc R U . . .
C42 C 0.9291(14) 0.7579(8) 0.8012(5) 0.0224(15) Uani 0.69(2) 1 d D U P C 1
C43 C 0.9491(9) 0.7231(7) 0.7564(4) 0.0233(13) Uani 0.69(2) 1 d D U P C 1
H43 H 0.914331 0.746577 0.721964 0.028 Uiso 0.69(2) 1 calc R U P C 1
C44 C 1.0234(7) 0.6513(5) 0.7639(4) 0.0307(14) Uani 0.69(2) 1 d . U P C 1
H44 H 1.039668 0.624091 0.734202 0.037 Uiso 0.69(2) 1 calc R U P C 1
C45 C 1.0734(6) 0.6196(5) 0.8142(5) 0.0376(16) Uani 0.69(2) 1 d . U P C 1
H45 H 1.122288 0.569780 0.818914 0.045 Uiso 0.69(2) 1 calc R U P C 1
C46 C 1.0542(6) 0.6585(6) 0.8582(4) 0.0355(16) Uani 0.69(2) 1 d . U P C 1
H46 H 1.090594 0.636181 0.892284 0.043 Uiso 0.69(2) 1 calc R U P C 1
C47 C 0.9805(8) 0.7311(7) 0.8518(4) 0.0321(16) Uani 0.69(2) 1 d D U P C 1
H47 H 0.966537 0.760462 0.880515 0.039 Uiso 0.69(2) 1 calc R U P C 1
C42A C 0.936(3) 0.763(2) 0.8040(11) 0.030(3) Uani 0.31(2) 1 d D U P C 2
C43A C 0.966(2) 0.7191(18) 0.7645(9) 0.031(3) Uani 0.31(2) 1 d D U P C 2
H43A H 0.941930 0.738147 0.727383 0.038 Uiso 0.31(2) 1 calc R U P C 2
C44A C 1.0344(16) 0.6461(12) 0.7811(9) 0.033(3) Uani 0.31(2) 1 d . U P C 2
H44A H 1.055968 0.611434 0.755954 0.040 Uiso 0.31(2) 1 calc R U P C 2
C45A C 1.0706(14) 0.6241(11) 0.8348(9) 0.032(3) Uani 0.31(2) 1 d . U P C 2
H45A H 1.122013 0.576222 0.846093 0.039 Uiso 0.31(2) 1 calc R U P C 2
C46A C 1.0316(16) 0.6725(11) 0.8730(9) 0.039(3) Uani 0.31(2) 1 d . U P C 2
H46A H 1.057717 0.656116 0.909786 0.046 Uiso 0.31(2) 1 calc R U P C 2
C47A C 0.9581(18) 0.7418(14) 0.8592(8) 0.032(3) Uani 0.31(2) 1 d D U P C 2
H47A H 0.926028 0.772258 0.885254 0.038 Uiso 0.31(2) 1 calc R U P C 2

loop_
_atom_site_aniso_label
_atom_site_aniso_U_11
_atom_site_aniso_U_22
_atom_site_aniso_U_33
_atom_site_aniso_U_23
_atom_site_aniso_U_13
_atom_site_aniso_U_12
Al1 0.0126(2) 0.0138(2) 0.0158(2) -0.00707(18) -0.00211(17) -0.00123(17)
F3 0.0174(7) 0.0330(8) 0.0251(8) -0.0184(7) -0.0018(6) -0.0018(6)
F4 0.0406(7) 0.0617(9) 0.0344(7) -0.0305(7) -0.0006(5) -0.0121(6)
F5 0.0338(6) 0.0404(7) 0.0246(6) -0.0020(5) 0.0007(5) -0.0041(5)
F6 0.0258(6) 0.0492(8) 0.0442(7) -0.0242(6) 0.0102(5) 0.0022(5)
F7 0.0331(6) 0.0173(5) 0.0399(7) -0.0098(5) -0.0114(5) 0.0007(4)
F8 0.0186(5) 0.0384(6) 0.0340(6) -0.0100(5) -0.0034(4) -0.0090(4)
F9 0.0347(6) 0.0342(6) 0.0217(5) -0.0087(5) -0.0046(5) -0.0056(5)
F10 0.0213(6) 0.0341(7) 0.0661(9) -0.0049(6) -0.0120(6) 0.0087(5)
F11 0.0375(6) 0.0244(6) 0.0370(7) 0.0042(5) -0.0021(5) 0.0020(5)
F12 0.0381(7) 0.0227(6) 0.0656(9) -0.0214(6) -0.0026(6) 0.0055(5)
F13 0.0625(9) 0.0514(9) 0.0468(8) -0.0324(7) 0.0023(7) 0.0057(7)
F14 0.0434(7) 0.0310(6) 0.0443(7) -0.0099(6) -0.0192(6) -0.0104(5)
F15 0.0547(8) 0.0169(5) 0.0429(7) -0.0018(5) -0.0115(6) -0.0051(5)
F16 0.0260(6) 0.0434(7) 0.0501(8) -0.0127(6) 0.0113(5) -0.0113(5)
F17 0.0508(8) 0.0588(9) 0.0211(6) -0.0064(6) -0.0025(5) -0.0159(7)
F18 0.0505(8) 0.0407(8) 0.0650(10) -0.0367(7) 0.0141(7) -0.0106(6)
F19 0.0260(6) 0.0534(8) 0.0395(7) 0.0004(6) 0.0096(5) 0.0014(6)
F20 0.0300(6) 0.0367(7) 0.0489(8) -0.0084(6) -0.0132(5) -0.0109(5)
F21 0.0302(6) 0.0320(7) 0.0596(9) 0.0083(6) -0.0139(6) 0.0079(5)
F22 0.0645(9) 0.0404(7) 0.0356(7) -0.0024(6) -0.0264(7) -0.0069(6)
F23 0.0524(8) 0.0189(6) 0.0513(8) -0.0008(5) -0.0112(6) -0.0137(5)
F25 0.0584(8) 0.0436(8) 0.0282(7) -0.0061(6) 0.0105(6) -0.0240(6)
F26 0.0653(9) 0.0390(7) 0.0312(7) -0.0220(6) -0.0004(6) -0.0170(6)
F28 0.0289(6) 0.0459(8) 0.0745(10) -0.0373(7) -0.0007(6) -0.0177(6)
F29 0.0209(6) 0.0477(8) 0.1013(13) -0.0446(9) -0.0058(7) -0.0004(6)
O1 0.0148(6) 0.0169(6) 0.0286(7) -0.0067(5) -0.0021(5) 0.0010(4)
O2 0.0216(6) 0.0241(7) 0.0345(8) 0.0046(6) -0.0089(5) -0.0027(5)
O3 0.0183(6) 0.0187(6) 0.0359(7) -0.0145(5) -0.0063(5) -0.0024(5)
C48 0.0133(7) 0.0180(8) 0.0247(9) -0.0079(7) -0.0016(6) 0.0015(6)
C49 0.0218(9) 0.0366(11) 0.0287(10) -0.0158(9) 0.0010(7) -0.0017(8)
C50 0.0182(8) 0.0216(9) 0.0232(9) -0.0060(7) -0.0036(7) -0.0021(7)
C51 0.0199(9) 0.0213(9) 0.0427(12) -0.0088(8) -0.0045(8) 0.0061(7)
C52 0.0204(8) 0.0140(8) 0.0216(9) -0.0011(6) -0.0042(7) -0.0011(6)
C53 0.0385(11) 0.0211(9) 0.0259(10) -0.0060(8) -0.0060(8) -0.0015(8)
C54 0.0291(10) 0.0301(10) 0.0350(11) -0.0138(9) 0.0040(8) -0.0093(8)
C55 0.0231(9) 0.0243(9) 0.0293(10) 0.0028(8) -0.0027(7) 0.0015(7)
C56 0.0212(8) 0.0166(8) 0.0229(9) -0.0094(7) -0.0043(7) -0.0055(6)
F24 0.0259(7) 0.0248(7) 0.0697(13) -0.0211(8) -0.0028(7) 0.0021(5)
F27 0.0716(16) 0.0369(9) 0.0409(11) -0.0005(9) -0.0358(10) -0.0079(11)
F30 0.0493(12) 0.0620(12) 0.0441(11) -0.0296(9) 0.0243(10) -0.0278(11)
C57 0.0348(11) 0.0191(10) 0.0320(11) -0.0061(8) -0.0088(9) -0.0063(8)
C58 0.0421(13) 0.0263(11) 0.0242(11) -0.0067(9) -0.0064(9) -0.0115(9)
C59 0.0236(10) 0.0317(11) 0.0486(14) -0.0238(10) 0.0013(9) -0.0098(9)
F24A 0.051(9) 0.041(7) 0.018(6) 0.002(6) 0.018(8) -0.021(8)
F27A 0.038(7) 0.032(7) 0.056(8) -0.009(7) -0.002(7) 0.003(6)
F30A 0.052(9) 0.042(8) 0.041(9) -0.004(7) -0.014(7) -0.007(8)
C57A 0.044(5) 0.039(5) 0.041(5) -0.010(5) -0.006(5) -0.009(5)
C58A 0.039(5) 0.031(5) 0.039(5) -0.017(5) -0.005(5) -0.012(5)
C59A 0.041(5) 0.039(5) 0.043(5) -0.016(5) -0.006(5) -0.009(5)
Al2 0.0195(2) 0.0147(2) 0.0167(2) -0.00850(19) -0.00547(18) 0.00333(18)
F31 0.0395(9) 0.0218(7) 0.0199(7) -0.0129(6) 0.0001(6) -0.0065(6)
F32 0.0546(8) 0.0514(8) 0.0280(7) -0.0160(6) -0.0140(6) 0.0008(7)
F33 0.0343(6) 0.0364(7) 0.0455(8) -0.0180(6) -0.0021(5) -0.0118(5)
F34 0.0567(8) 0.0270(6) 0.0500(8) -0.0221(6) -0.0077(6) 0.0088(6)
F35 0.0326(6) 0.0372(7) 0.0283(6) -0.0113(5) 0.0060(5) 0.0001(5)
F36 0.0535(8) 0.0240(6) 0.0307(6) -0.0008(5) -0.0004(6) 0.0060(5)
F37 0.0403(7) 0.0423(7) 0.0306(6) -0.0132(6) -0.0098(5) -0.0053(6)
F38 0.0312(6) 0.0303(6) 0.0507(8) 0.0030(6) -0.0002(6) 0.0138(5)
F39 0.0253(6) 0.0312(6) 0.0462(7) -0.0016(5) -0.0017(5) -0.0040(5)
F40 0.0449(7) 0.0364(7) 0.0290(6) -0.0036(5) 0.0115(5) 0.0125(6)
O4 0.0243(6) 0.0178(6) 0.0332(7) -0.0060(5) -0.0019(5) 0.0061(5)
C60 0.0218(8) 0.0152(8) 0.0227(9) -0.0046(7) -0.0025(7) 0.0021(6)
C61 0.0354(10) 0.0227(9) 0.0274(10) -0.0095(8) -0.0051(8) 0.0018(8)
C62 0.0294(9) 0.0208(9) 0.0257(10) -0.0061(7) -0.0028(7) 0.0002(7)
C63 0.0276(10) 0.0241(9) 0.0325(11) -0.0019(8) -0.0004(8) 0.0073(8)
F41 0.045(2) 0.062(4) 0.0337(15) -0.0148(19) -0.0190(14) 0.001(2)
F42 0.030(2) 0.0297(16) 0.0351(14) -0.0025(11) 0.0018(18) 0.0115(16)
F43 0.042(3) 0.0220(16) 0.043(4) 0.0045(19) 0.005(3) -0.0024(13)
F44 0.0518(16) 0.0274(11) 0.0641(19) -0.0247(12) -0.0227(14) 0.0073(11)
F45 0.0286(12) 0.0381(13) 0.076(2) 0.0047(13) -0.0130(14) -0.0134(10)
F46 0.0444(18) 0.0335(11) 0.0437(17) -0.0114(12) -0.0291(14) 0.0057(13)
F47 0.0414(15) 0.0412(15) 0.0300(13) 0.0000(10) 0.0153(11) 0.0069(11)
F48 0.0417(16) 0.0287(13) 0.0299(12) -0.0177(10) -0.0017(10) -0.0033(12)
F49 0.0312(19) 0.0329(16) 0.049(3) -0.0089(15) 0.0056(15) 0.0094(13)
F50 0.098(5) 0.040(2) 0.063(3) -0.0331(19) -0.010(3) 0.020(3)
F51 0.046(4) 0.026(2) 0.077(5) -0.001(3) -0.027(3) -0.002(3)
F52 0.0235(18) 0.036(3) 0.059(2) -0.0105(18) -0.0112(15) 0.0105(19)
F53 0.043(2) 0.0374(13) 0.0279(13) -0.0100(9) 0.0001(16) -0.0096(16)
F54 0.0276(19) 0.0461(16) 0.046(3) -0.0163(17) -0.0054(15) -0.0091(13)
F55 0.050(3) 0.026(2) 0.030(3) -0.0051(16) -0.003(2) -0.0011(17)
F56 0.032(2) 0.0485(18) 0.0422(19) -0.0306(13) -0.0045(14) 0.0088(15)
F57 0.028(3) 0.069(2) 0.0421(18) -0.0327(15) -0.012(2) -0.009(3)
F58 0.039(3) 0.070(3) 0.024(2) -0.0132(16) -0.0022(16) -0.0081(18)
O5 0.0332(17) 0.0224(17) 0.0157(14) -0.0091(10) 0.0015(12) 0.0026(11)
O6 0.0223(16) 0.0235(13) 0.023(2) -0.0106(15) -0.0049(14) 0.0080(11)
C64 0.0172(18) 0.0148(16) 0.0183(17) -0.0069(15) -0.0016(14) 0.0000(15)
C65 0.0241(19) 0.027(2) 0.025(2) -0.0045(17) -0.0104(15) 0.0049(15)
C66 0.0300(19) 0.0277(16) 0.044(2) -0.0099(16) -0.0096(16) -0.0015(14)
C67 0.0275(19) 0.0260(19) 0.0250(16) -0.0066(13) 0.0011(14) -0.0013(14)
C68 0.020(3) 0.028(3) 0.018(2) -0.014(2) -0.0074(18) 0.004(2)
C69 0.034(3) 0.027(3) 0.041(3) -0.010(3) -0.017(3) 0.006(3)
C70 0.032(3) 0.026(2) 0.025(2) -0.0105(17) -0.0027(19) -0.002(2)
C71 0.028(3) 0.048(3) 0.031(3) -0.018(2) -0.006(2) -0.005(2)
F41A 0.040(5) 0.014(3) 0.054(7) 0.000(4) -0.029(5) 0.006(3)
F42A 0.036(6) 0.034(5) 0.044(4) -0.004(3) 0.003(5) 0.017(5)
F43A 0.038(4) 0.034(7) 0.026(4) 0.005(4) -0.010(3) -0.002(5)
F44A 0.063(4) 0.027(3) 0.051(4) -0.015(2) -0.004(3) -0.016(3)
F45A 0.032(3) 0.093(5) 0.047(4) -0.008(4) 0.007(3) -0.016(3)
F46A 0.024(3) 0.052(3) 0.035(4) -0.003(3) -0.008(2) -0.005(3)
F47A 0.077(6) 0.054(4) 0.021(3) -0.011(3) 0.005(4) 0.004(4)
F48A 0.077(6) 0.033(3) 0.058(5) -0.016(4) -0.031(4) -0.006(4)
F49A 0.043(6) 0.035(6) 0.034(5) 0.002(5) 0.002(4) 0.020(5)
F50A 0.016(2) 0.043(3) 0.046(3) -0.018(2) 0.0060(16) 0.0070(16)
F51A 0.024(3) 0.021(3) 0.047(3) 0.000(2) 0.000(2) 0.006(2)
F52A 0.034(4) 0.044(5) 0.074(5) -0.015(3) -0.031(4) 0.021(3)
F53A 0.054(4) 0.050(3) 0.031(2) -0.0123(18) -0.005(3) 0.005(3)
F54A 0.020(3) 0.066(4) 0.049(4) -0.006(3) 0.007(3) -0.002(3)
F55A 0.058(4) 0.015(3) 0.048(6) -0.011(3) -0.023(4) 0.000(2)
F56A 0.052(5) 0.054(3) 0.056(4) -0.030(3) 0.004(3) 0.013(3)
F57A 0.040(5) 0.064(3) 0.047(3) -0.022(2) -0.013(4) -0.013(4)
F58A 0.046(5) 0.053(3) 0.029(4) -0.003(3) -0.004(3) -0.004(3)
O5A 0.028(3) 0.027(4) 0.018(4) -0.011(3) 0.001(3) 0.001(3)
O6A 0.025(3) 0.034(2) 0.040(4) -0.002(3) -0.018(3) 0.001(2)
C64A 0.023(4) 0.031(5) 0.024(4) 0.006(4) -0.009(4) 0.007(4)
C65A 0.039(5) 0.033(5) 0.028(5) -0.002(4) 0.010(4) -0.003(4)
C66A 0.042(5) 0.033(4) 0.028(4) 0.005(4) -0.007(4) 0.000(4)
C67A 0.045(5) 0.037(5) 0.028(4) -0.009(4) 0.010(4) 0.000(4)
C68A 0.017(3) 0.017(4) 0.039(5) -0.001(3) -0.007(3) 0.001(3)
C69A 0.030(4) 0.033(4) 0.043(4) -0.004(4) 0.000(4) 0.000(4)
C70A 0.029(4) 0.039(4) 0.045(4) -0.019(3) -0.003(3) 0.002(3)
C71A 0.029(4) 0.043(4) 0.030(4) -0.014(3) 0.002(3) 0.007(3)
Mg1 0.0195(3) 0.0169(3) 0.0182(3) -0.0074(2) 0.0005(2) -0.0040(2)
F1 0.0204(5) 0.0317(6) 0.0347(6) -0.0152(5) -0.0044(4) 0.0030(4)
F2 0.0323(6) 0.0187(5) 0.0379(7) -0.0052(5) 0.0019(5) -0.0023(4)
N1 0.0188(7) 0.0132(6) 0.0140(7) -0.0050(5) -0.0014(5) -0.0013(5)
N2 0.0194(7) 0.0128(6) 0.0160(7) -0.0063(5) -0.0016(5) 0.0000(5)
C1 0.0148(7) 0.0133(7) 0.0187(8) -0.0075(6) -0.0024(6) -0.0010(6)
C2 0.0197(8) 0.0129(7) 0.0178(8) -0.0048(6) -0.0019(6) -0.0013(6)
C3 0.0158(7) 0.0158(8) 0.0159(8) -0.0048(6) -0.0029(6) 0.0009(6)
C4 0.0259(9) 0.0124(7) 0.0196(8) -0.0077(6) -0.0036(7) -0.0027(6)
C5 0.0324(9) 0.0179(8) 0.0207(9) -0.0104(7) -0.0024(7) -0.0047(7)
C6 0.0347(10) 0.0265(9) 0.0252(10) -0.0099(8) -0.0009(8) -0.0142(8)
C7 0.0446(12) 0.0205(9) 0.0305(10) -0.0144(8) -0.0115(9) 0.0088(8)
C8 0.0304(9) 0.0158(8) 0.0146(8) -0.0021(7) -0.0019(7) -0.0001(7)
C9 0.0548(14) 0.0338(11) 0.0212(10) -0.0006(8) -0.0061(9) 0.0202(10)
C10 0.0456(12) 0.0308(11) 0.0235(10) -0.0046(8) 0.0070(9) -0.0170(9)
C11 0.0427(11) 0.0236(9) 0.0159(9) -0.0061(7) 0.0000(8) -0.0029(8)
C12 0.0249(8) 0.0124(7) 0.0150(8) -0.0057(6) -0.0009(6) -0.0030(6)
C13 0.0252(9) 0.0169(8) 0.0185(8) -0.0056(7) -0.0033(7) -0.0012(7)
C14 0.0316(10) 0.0245(9) 0.0198(9) -0.0024(7) -0.0065(7) -0.0013(7)
C15 0.0418(11) 0.0282(10) 0.0167(9) -0.0014(7) -0.0027(8) -0.0057(8)
C16 0.0324(10) 0.0253(9) 0.0196(9) -0.0066(7) 0.0048(7) -0.0092(8)
C17 0.0247(9) 0.0151(8) 0.0197(8) -0.0074(7) 0.0013(7) -0.0041(6)
C18 0.0225(9) 0.0259(9) 0.0213(9) -0.0036(7) -0.0031(7) 0.0000(7)
C19 0.0267(10) 0.0431(12) 0.0345(11) -0.0114(9) -0.0063(8) -0.0062(9)
C20 0.0365(12) 0.0359(12) 0.0542(15) -0.0160(11) 0.0104(10) 0.0015(9)
C21 0.0226(8) 0.0202(8) 0.0255(9) -0.0092(7) 0.0028(7) -0.0037(7)
C22 0.0313(11) 0.0378(12) 0.0527(14) -0.0270(11) 0.0048(10) 0.0018(9)
C23 0.0280(10) 0.0285(10) 0.0314(10) -0.0100(8) 0.0005(8) -0.0096(8)
C24 0.0240(8) 0.0122(7) 0.0133(7) -0.0042(6) -0.0013(6) 0.0007(6)
C25 0.0225(8) 0.0203(8) 0.0190(8) -0.0062(7) -0.0003(7) 0.0026(7)
C26 0.0306(10) 0.0246(9) 0.0284(10) -0.0125(8) -0.0016(8) 0.0085(8)
C27 0.0429(11) 0.0230(9) 0.0299(10) -0.0169(8) -0.0051(9) 0.0090(8)
C28 0.0352(10) 0.0208(9) 0.0250(9) -0.0128(8) -0.0092(8) 0.0029(8)
C29 0.0265(9) 0.0137(8) 0.0180(8) -0.0058(6) -0.0050(7) 0.0025(6)
C30 0.0200(9) 0.0288(10) 0.0317(10) -0.0134(8) -0.0014(7) 0.0027(7)
C31 0.0388(12) 0.0529(15) 0.0401(13) 0.0017(11) -0.0162(10) -0.0112(11)
C32 0.0281(10) 0.0445(13) 0.0412(13) -0.0072(10) 0.0014(9) -0.0040(9)
C33 0.0255(9) 0.0201(8) 0.0290(10) -0.0131(7) -0.0100(7) 0.0030(7)
C34 0.0397(11) 0.0265(10) 0.0370(12) -0.0109(9) -0.0209(9) 0.0069(8)
C35 0.0267(9) 0.0313(10) 0.0371(11) -0.0167(9) -0.0078(8) -0.0026(8)
C36 0.0221(9) 0.0298(10) 0.0217(9) -0.0091(7) -0.0013(7) 0.0035(7)
C37 0.0244(9) 0.0301(10) 0.0310(10) -0.0101(8) -0.0004(8) -0.0005(8)
C38 0.0209(9) 0.0406(12) 0.0319(11) -0.0045(9) 0.0003(8) 0.0018(8)
C39 0.0365(11) 0.0334(11) 0.0322(11) -0.0029(9) -0.0035(9) 0.0109(9)
C40 0.0446(12) 0.0268(10) 0.0344(11) -0.0024(9) -0.0072(9) 0.0001(9)
C41 0.0274(10) 0.0320(10) 0.0271(10) -0.0041(8) -0.0038(8) -0.0025(8)
C42 0.018(3) 0.013(2) 0.033(3) 0.0013(19) -0.0062(19) -0.002(2)
C43 0.017(3) 0.022(2) 0.030(3) -0.004(2) -0.0054(17) 0.0015(17)
C44 0.022(2) 0.028(2) 0.037(3) -0.001(2) -0.001(2) 0.0023(16)
C45 0.0222(17) 0.036(2) 0.048(4) 0.002(3) -0.003(3) 0.0022(15)
C46 0.020(2) 0.045(3) 0.032(3) 0.007(2) -0.006(2) 0.002(2)
C47 0.026(3) 0.039(3) 0.028(2) -0.0029(19) -0.0011(19) -0.006(2)
C42A 0.024(5) 0.025(5) 0.036(5) 0.000(4) 0.001(5) -0.007(5)
C43A 0.024(5) 0.034(5) 0.031(5) 0.004(4) -0.009(4) -0.006(4)
C44A 0.028(4) 0.027(4) 0.039(6) 0.000(5) -0.005(5) 0.011(3)
C45A 0.024(4) 0.031(4) 0.035(6) 0.005(5) -0.006(5) 0.001(3)
C46A 0.032(5) 0.032(4) 0.045(5) 0.003(4) -0.006(4) -0.002(4)
C47A 0.025(5) 0.027(4) 0.039(5) -0.002(4) -0.005(4) -0.006(4)

loop_
_atom_type_symbol
_atom_type_description
_atom_type_scat_dispersion_real
_atom_type_scat_dispersion_imag
_atom_type_scat_source
C C 0.0181 0.0091 'International Tables Vol C Tables 4.2.6.8 and 6.1.1.4'
H H 0.0000 0.0000 'International Tables Vol C Tables 4.2.6.8 and 6.1.1.4'
Al Al 0.2130 0.2455 'International Tables Vol C Tables 4.2.6.8 and 6.1.1.4'
F F 0.0727 0.0534 'International Tables Vol C Tables 4.2.6.8 and 6.1.1.4'
Mg Mg 0.1719 0.1771 'International Tables Vol C Tables 4.2.6.8 and 6.1.1.4'
N N 0.0311 0.0180 'International Tables Vol C Tables 4.2.6.8 and 6.1.1.4'
O O 0.0492 0.0322 'International Tables Vol C Tables 4.2.6.8 and 6.1.1.4'

loop_
_exptl_crystal_face_index_h
_exptl_crystal_face_index_k
_exptl_crystal_face_index_l
_exptl_crystal_face_perp_dist
1 0 1 0.1376
0 1 1 0.1217
0 3 16 0.0520
-2 0 -15 0.0519
0 -3 -16 0.0516
-5 8 3 0.1454
0 -10 -5 0.1205
-7 0 -1 0.1419
7 0 -4 0.1459
0 -10 0 0.1126
0 10 0 0.1366
0 -5 11 0.0623
0 5 -11 0.1013
3 0 -14 0.0774
1 -2 14 0.0469
-1 2 15 0.0614
3 1 15 0.0584
0 5 16 0.0605
6 2 9 0.1374
0 -2 -16 0.0440
-1 1 -15 0.0519
-5 0 -11 0.1033
0 -7 -14 0.0898

loop_
_geom_angle_atom_site_label_1
_geom_angle_atom_site_label_2
_geom_angle_atom_site_label_3
_geom_angle
_geom_angle_site_symmetry_1
_geom_angle_site_symmetry_3
_geom_angle_publ_flag
O1 Al1 F3 104.96(5) . . ?
O1 Al1 O3 112.07(7) . . ?
O2 Al1 F3 106.04(6) . . ?
O2 Al1 O1 112.80(7) . . ?
O2 Al1 O3 116.51(7) . . ?
O3 Al1 F3 103.07(5) . . ?
Al1 F3 Al1 180.0 . 2_667 ?
C48 O1 Al1 147.03(12) . . ?
C52 O2 Al1 153.55(12) . . ?
C56 O3 Al1 147.10(12) . . ?
O1 C48 C49 110.27(15) . . ?
O1 C48 C50 110.49(14) . . ?
O1 C48 C51 107.74(14) . . ?
C49 C48 C50 109.15(15) . . ?
C49 C48 C51 109.96(15) . . ?
C50 C48 C51 109.22(15) . . ?
F4 C49 F5 107.61(17) . . ?
F4 C49 F6 107.84(16) . . ?
F4 C49 C48 110.47(16) . . ?
F5 C49 F6 107.71(17) . . ?
F5 C49 C48 110.82(16) . . ?
F6 C49 C48 112.21(17) . . ?
F7 C50 F8 108.27(15) . . ?
F7 C50 F9 106.96(15) . . ?
F7 C50 C48 110.55(14) . . ?
F8 C50 F9 107.76(14) . . ?
F8 C50 C48 112.59(15) . . ?
F9 C50 C48 110.50(15) . . ?
F10 C51 C48 112.17(16) . . ?
F11 C51 F10 107.69(18) . . ?
F11 C51 F12 107.63(17) . . ?
F11 C51 C48 111.06(15) . . ?
F12 C51 F10 107.34(15) . . ?
F12 C51 C48 110.74(17) . . ?
O2 C52 C53 109.25(15) . . ?
O2 C52 C54 109.40(16) . . ?
O2 C52 C55 111.19(15) . . ?
C53 C52 C54 108.72(15) . . ?
C55 C52 C53 109.42(15) . . ?
C55 C52 C54 108.83(16) . . ?
F13 C53 F15 107.29(17) . . ?
F13 C53 C52 110.58(17) . . ?
F14 C53 F13 108.00(17) . . ?
F14 C53 F15 107.44(17) . . ?
F14 C53 C52 110.99(16) . . ?
F15 C53 C52 112.33(16) . . ?
F16 C54 C52 110.86(17) . . ?
F17 C54 F16 107.49(17) . . ?
F17 C54 C52 112.20(17) . . ?
F18 C54 F16 107.40(17) . . ?
F18 C54 F17 108.08(18) . . ?
F18 C54 C52 110.62(17) . . ?
F19 C55 F20 107.29(17) . . ?
F19 C55 F21 108.11(17) . . ?
F19 C55 C52 109.85(16) . . ?
F20 C55 F21 108.07(17) . . ?
F20 C55 C52 110.68(16) . . ?
F21 C55 C52 112.66(16) . . ?
O3 C56 C57 111.29(15) . . ?
O3 C56 C58 110.13(15) . . ?
O3 C56 C59 108.05(15) . . ?
O3 C56 C57A 112.5(5) . . ?
O3 C56 C58A 113.4(4) . . ?
O3 C56 C59A 111.5(5) . . ?
C58 C56 C57 109.03(17) . . ?
C58 C56 C59 109.96(17) . . ?
C59 C56 C57 108.36(17) . . ?
C57A C56 C58A 106.1(8) . . ?
C57A C56 C59A 108.8(8) . . ?
C58A C56 C59A 104.0(7) . . ?
F22 C57 F23 108.38(18) . . ?
F22 C57 C56 110.99(18) . . ?
F22 C57 F24 106.86(19) . . ?
F23 C57 C56 112.09(17) . . ?
F24 C57 F23 108.10(18) . . ?
F24 C57 C56 110.23(18) . . ?
F25 C58 F26 107.03(19) . . ?
F25 C58 C56 110.43(17) . . ?
F25 C58 F27 107.7(2) . . ?
F26 C58 C56 112.13(17) . . ?
F27 C58 F26 108.3(2) . . ?
F27 C58 C56 111.1(2) . . ?
F28 C59 C56 111.18(17) . . ?
F29 C59 F28 106.95(19) . . ?
F29 C59 C56 110.19(18) . . ?
F29 C59 F30 108.1(2) . . ?
F30 C59 F28 109.1(2) . . ?
F30 C59 C56 111.2(2) . . ?
F22 C57A F23 104.4(9) . . ?
F22 C57A C56 111.7(10) . . ?
F22 C57A F24A 102.3(14) . . ?
F23 C57A C56 110.5(9) . . ?
F24A C57A F23 130.2(16) . . ?
F24A C57A C56 97.3(11) . . ?
F25 C58A F26 106.5(9) . . ?
F25 C58A C56 109.2(9) . . ?
F25 C58A F27A 97.9(13) . . ?
F26 C58A C56 109.8(8) . . ?
F27A C58A F26 120.7(13) . . ?
F27A C58A C56 111.6(13) . . ?
F28 C59A C56 106.3(9) . . ?
F29 C59A F28 101.4(9) . . ?
F29 C59A C56 107.7(9) . . ?
F29 C59A F30A 104.1(16) . . ?
F30A C59A F28 130.1(18) . . ?
F30A C59A C56 105.7(15) . . ?
O4 Al2 F31 103.42(5) . . ?
O4 Al2 O6 111.1(2) . . ?
O4 Al2 O5A 114.4(5) . . ?
O5 Al2 F31 111.08(16) . . ?
O5 Al2 O4 111.08(19) . . ?
O5 Al2 O6 120.4(3) . . ?
O6 Al2 F31 97.70(18) . . ?
O5A Al2 F31 97.6(4) . . ?
O6A Al2 F31 109.2(4) . . ?
O6A Al2 O4 117.2(3) . . ?
O6A Al2 O5A 112.5(6) . . ?
Al2 F31 Al2 180.0 . 2_666 ?
C60 O4 Al2 149.01(13) . . ?
O4 C60 C61 109.01(15) . . ?
O4 C60 C62 108.75(15) . . ?
O4 C60 C63 111.41(15) . . ?
C61 C60 C63 109.13(16) . . ?
C62 C60 C61 109.52(15) . . ?
C62 C60 C63 109.01(15) . . ?
F32 C61 F34 107.02(17) . . ?
F32 C61 C60 110.34(17) . . ?
F33 C61 F32 107.09(17) . . ?
F33 C61 F34 108.29(17) . . ?
F33 C61 C60 111.18(16) . . ?
F34 C61 C60 112.68(17) . . ?
F35 C62 F36 107.22(16) . . ?
F35 C62 F37 107.97(16) . . ?
F35 C62 C60 110.95(16) . . ?
F36 C62 C60 112.80(16) . . ?
F37 C62 F36 107.40(16) . . ?
F37 C62 C60 110.29(16) . . ?
F38 C63 C60 112.45(16) . . ?
F39 C63 F38 107.64(17) . . ?
F39 C63 F40 107.69(17) . . ?
F39 C63 C60 110.72(16) . . ?
F40 C63 F38 107.83(16) . . ?
F40 C63 C60 110.33(17) . . ?
C64 O5 Al2 152.3(5) . . ?
C68 O6 Al2 149.5(6) . . ?
O5 C64 C65 111.3(5) . . ?
O5 C64 C66 107.9(4) . . ?
O5 C64 C67 107.6(4) . . ?
C66 C64 C65 110.0(4) . . ?
C67 C64 C65 111.4(5) . . ?
C67 C64 C66 108.5(4) . . ?
F41 C65 C64 106.0(6) . . ?
F42 C65 F41 109.8(7) . . ?
F42 C65 F43 109.4(8) . . ?
F42 C65 C64 110.0(6) . . ?
F43 C65 F41 111.3(8) . . ?
F43 C65 C64 110.4(7) . . ?
F44 C66 F45 107.6(3) . . ?
F44 C66 C64 109.4(3) . . ?
F45 C66 C64 111.2(4) . . ?
F46 C66 F44 108.5(4) . . ?
F46 C66 F45 108.3(3) . . ?
F46 C66 C64 111.8(4) . . ?
F47 C67 F48 107.3(4) . . ?
F47 C67 F49 108.6(6) . . ?
F47 C67 C64 111.5(4) . . ?
F48 C67 F49 107.5(5) . . ?
F48 C67 C64 109.7(4) . . ?
F49 C67 C64 112.1(6) . . ?
O6 C68 C69 104.4(7) . . ?
O6 C68 C70 110.9(6) . . ?
O6 C68 C71 110.8(7) . . ?
C69 C68 C70 113.0(7) . . ?
C71 C68 C69 108.2(7) . . ?
C71 C68 C70 109.3(7) . . ?
F50 C69 F51 109.3(7) . . ?
F50 C69 F52 107.8(7) . . ?
F50 C69 C68 105.3(8) . . ?
F51 C69 F52 107.7(7) . . ?
F51 C69 C68 112.7(9) . . ?
F52 C69 C68 113.8(8) . . ?
F53 C70 F54 108.7(6) . . ?
F53 C70 F55 102.8(7) . . ?
F53 C70 C68 110.5(6) . . ?
F54 C70 F55 112.1(9) . . ?
F54 C70 C68 112.9(7) . . ?
F55 C70 C68 109.5(8) . . ?
F56 C71 F57 107.4(7) . . ?
F56 C71 F58 108.4(7) . . ?
F56 C71 C68 110.5(7) . . ?
F57 C71 F58 108.8(8) . . ?
F57 C71 C68 111.6(8) . . ?
F58 C71 C68 110.0(8) . . ?
C64A O5A Al2 156.5(13) . . ?
C68A O6A Al2 154.1(9) . . ?
O5A C64A C65A 106.1(16) . . ?
O5A C64A C66A 112.9(13) . . ?
O5A C64A C67A 114.4(13) . . ?
C65A C64A C66A 104.5(13) . . ?
C65A C64A C67A 103.3(15) . . ?
C67A C64A C66A 114.2(12) . . ?
F41A C65A C64A 119.5(18) . . ?
F42A C65A F41A 103.8(18) . . ?
F42A C65A C64A 113.3(17) . . ?
F43A C65A F41A 97(2) . . ?
F43A C65A F42A 101(2) . . ?
F43A C65A C64A 119(2) . . ?
F44A C66A C64A 109.3(10) . . ?
F45A C66A F44A 116.1(10) . . ?
F45A C66A F46A 105.3(8) . . ?
F45A C66A C64A 110.8(10) . . ?
F46A C66A F44A 109.7(9) . . ?
F46A C66A C64A 105.0(11) . . ?
F47A C67A F49A 109.7(15) . . ?
F47A C67A C64A 110.5(12) . . ?
F48A C67A F47A 111.3(12) . . ?
F48A C67A F49A 113.2(15) . . ?
F48A C67A C64A 110.8(12) . . ?
F49A C67A C64A 101.1(17) . . ?
O6A C68A C69A 113.9(12) . . ?
O6A C68A C70A 108.6(10) . . ?
O6A C68A C71A 111.8(11) . . ?
C70A C68A C69A 102.3(12) . . ?
C71A C68A C69A 111.3(11) . . ?
C71A C68A C70A 108.3(11) . . ?
F50A C69A F51A 105.6(11) . . ?
F50A C69A C68A 119.5(13) . . ?
F51A C69A C68A 107.1(13) . . ?
F52A C69A F50A 110.7(11) . . ?
F52A C69A F51A 106.9(11) . . ?
F52A C69A C68A 106.4(14) . . ?
F53A C70A F54A 107.3(10) . . ?
F53A C70A F55A 113.8(14) . . ?
F53A C70A C68A 112.5(11) . . ?
F54A C70A F55A 102.7(14) . . ?
F54A C70A C68A 112.6(12) . . ?
F55A C70A C68A 107.6(13) . . ?
F56A C71A F57A 109.5(10) . . ?
F56A C71A F58A 106.4(11) . . ?
F56A C71A C68A 110.4(11) . . ?
F57A C71A F58A 106.5(12) . . ?
F57A C71A C68A 113.9(12) . . ?
F58A C71A C68A 109.9(11) . . ?
F2 Mg1 F1 90.94(5) . . ?
F2 Mg1 N1 122.22(6) . . ?
F2 Mg1 N2 117.54(6) . . ?
N1 Mg1 F1 113.61(6) . . ?
N2 Mg1 F1 107.69(6) . . ?
N2 Mg1 N1 103.93(6) . . ?
C36 F1 Mg1 144.51(11) . . ?
C42 F2 Mg1 132.4(8) . . ?
C42A F2 Mg1 128.8(19) . . ?
C1 N1 Mg1 111.50(11) . . ?
C1 N1 C12 128.47(14) . . ?
C12 N1 Mg1 119.77(11) . . ?
C3 N2 Mg1 111.96(11) . . ?
C3 N2 C24 127.71(14) . . ?
C24 N2 Mg1 120.27(11) . . ?
N1 C1 C2 121.85(15) . . ?
N1 C1 C4 125.55(15) . . ?
C2 C1 C4 112.54(14) . . ?
C1 C2 H2 111.9 . . ?
C1 C2 C3 136.25(16) . . ?
C3 C2 H2 111.9 . . ?
N2 C3 C2 121.50(15) . . ?
N2 C3 C8 125.49(15) . . ?
C2 C3 C8 112.91(14) . . ?
C5 C4 C1 115.85(14) . . ?
C5 C4 C6 107.53(15) . . ?
C5 C4 C7 105.99(15) . . ?
C6 C4 C1 109.79(14) . . ?
C6 C4 C7 109.45(16) . . ?
C7 C4 C1 108.06(14) . . ?
C4 C5 H5A 109.5 . . ?
C4 C5 H5B 109.5 . . ?
C4 C5 H5C 109.5 . . ?
H5A C5 H5B 109.5 . . ?
H5A C5 H5C 109.5 . . ?
H5B C5 H5C 109.5 . . ?
C4 C6 H6A 109.5 . . ?
C4 C6 H6B 109.5 . . ?
C4 C6 H6C 109.5 . . ?
H6A C6 H6B 109.5 . . ?
H6A C6 H6C 109.5 . . ?
H6B C6 H6C 109.5 . . ?
C4 C7 H7A 109.5 . . ?
C4 C7 H7B 109.5 . . ?
C4 C7 H7C 109.5 . . ?
H7A C7 H7B 109.5 . . ?
H7A C7 H7C 109.5 . . ?
H7B C7 H7C 109.5 . . ?
C9 C8 C3 107.10(15) . . ?
C9 C8 C10 109.85(18) . . ?
C10 C8 C3 109.49(15) . . ?
C11 C8 C3 116.84(15) . . ?
C11 C8 C9 106.40(16) . . ?
C11 C8 C10 107.02(16) . . ?
C8 C9 H9A 109.5 . . ?
C8 C9 H9B 109.5 . . ?
C8 C9 H9C 109.5 . . ?
H9A C9 H9B 109.5 . . ?
H9A C9 H9C 109.5 . . ?
H9B C9 H9C 109.5 . . ?
C8 C10 H10A 109.5 . . ?
C8 C10 H10B 109.5 . . ?
C8 C10 H10C 109.5 . . ?
H10A C10 H10B 109.5 . . ?
H10A C10 H10C 109.5 . . ?
H10B C10 H10C 109.5 . . ?
C8 C11 H11A 109.5 . . ?
C8 C11 H11B 109.5 . . ?
C8 C11 H11C 109.5 . . ?
H11A C11 H11B 109.5 . . ?
H11A C11 H11C 109.5 . . ?
H11B C11 H11C 109.5 . . ?
C13 C12 N1 120.59(15) . . ?
C13 C12 C17 120.10(16) . . ?
C17 C12 N1 118.85(16) . . ?
C12 C13 C18 123.85(16) . . ?
C14 C13 C12 118.62(17) . . ?
C14 C13 C18 117.53(17) . . ?
C13 C14 H14 119.2 . . ?
C15 C14 C13 121.62(18) . . ?
C15 C14 H14 119.2 . . ?
C14 C15 H15 120.3 . . ?
C16 C15 C14 119.38(18) . . ?
C16 C15 H15 120.3 . . ?
C15 C16 H16 119.2 . . ?
C15 C16 C17 121.60(18) . . ?
C17 C16 H16 119.2 . . ?
C12 C17 C21 122.99(16) . . ?
C16 C17 C12 118.67(17) . . ?
C16 C17 C21 118.34(16) . . ?
C13 C18 H18 108.4 . . ?
C13 C18 C19 112.00(16) . . ?
C13 C18 C20 110.50(16) . . ?
C19 C18 H18 108.4 . . ?
C20 C18 H18 108.4 . . ?
C20 C18 C19 108.91(18) . . ?
C18 C19 H19A 109.5 . . ?
C18 C19 H19B 109.5 . . ?
C18 C19 H19C 109.5 . . ?
H19A C19 H19B 109.5 . . ?
H19A C19 H19C 109.5 . . ?
H19B C19 H19C 109.5 . . ?
C18 C20 H20A 109.5 . . ?
C18 C20 H20B 109.5 . . ?
C18 C20 H20C 109.5 . . ?
H20A C20 H20B 109.5 . . ?
H20A C20 H20C 109.5 . . ?
H20B C20 H20C 109.5 . . ?
C17 C21 H21 108.1 . . ?
C17 C21 C22 112.31(17) . . ?
C17 C21 C23 111.06(16) . . ?
C22 C21 H21 108.1 . . ?
C23 C21 H21 108.1 . . ?
C23 C21 C22 109.11(16) . . ?
C21 C22 H22A 109.5 . . ?
C21 C22 H22B 109.5 . . ?
C21 C22 H22C 109.5 . . ?
H22A C22 H22B 109.5 . . ?
H22A C22 H22C 109.5 . . ?
H22B C22 H22C 109.5 . . ?
C21 C23 H23A 109.5 . . ?
C21 C23 H23B 109.5 . . ?
C21 C23 H23C 109.5 . . ?
H23A C23 H23B 109.5 . . ?
H23A C23 H23C 109.5 . . ?
H23B C23 H23C 109.5 . . ?
C25 C24 N2 119.49(15) . . ?
C25 C24 C29 120.33(16) . . ?
C29 C24 N2 119.72(15) . . ?
C24 C25 C30 123.48(16) . . ?
C26 C25 C24 118.54(17) . . ?
C26 C25 C30 117.96(16) . . ?
C25 C26 H26 119.2 . . ?
C27 C26 C25 121.64(18) . . ?
C27 C26 H26 119.2 . . ?
C26 C27 H27 120.3 . . ?
C28 C27 C26 119.41(17) . . ?
C28 C27 H27 120.3 . . ?
C27 C28 H28 119.3 . . ?
C27 C28 C29 121.37(18) . . ?
C29 C28 H28 119.3 . . ?
C24 C29 C33 123.75(15) . . ?
C28 C29 C24 118.71(17) . . ?
C28 C29 C33 117.53(16) . . ?
C25 C30 H30 108.7 . . ?
C25 C30 C31 110.07(17) . . ?
C25 C30 C32 111.93(17) . . ?
C31 C30 H30 108.7 . . ?
C31 C30 C32 108.57(18) . . ?
C32 C30 H30 108.7 . . ?
C30 C31 H31A 109.5 . . ?
C30 C31 H31B 109.5 . . ?
C30 C31 H31C 109.5 . . ?
H31A C31 H31B 109.5 . . ?
H31A C31 H31C 109.5 . . ?
H31B C31 H31C 109.5 . . ?
C30 C32 H32A 109.5 . . ?
C30 C32 H32B 109.5 . . ?
C30 C32 H32C 109.5 . . ?
H32A C32 H32B 109.5 . . ?
H32A C32 H32C 109.5 . . ?
H32B C32 H32C 109.5 . . ?
C29 C33 H33 108.2 . . ?
C29 C33 C34 111.67(16) . . ?
C29 C33 C35 111.03(15) . . ?
C34 C33 H33 108.2 . . ?
C35 C33 H33 108.2 . . ?
C35 C33 C34 109.58(16) . . ?
C33 C34 H34A 109.5 . . ?
C33 C34 H34B 109.5 . . ?
C33 C34 H34C 109.5 . . ?
H34A C34 H34B 109.5 . . ?
H34A C34 H34C 109.5 . . ?
H34B C34 H34C 109.5 . . ?
C33 C35 H35A 109.5 . . ?
C33 C35 H35B 109.5 . . ?
C33 C35 H35C 109.5 . . ?
H35A C35 H35B 109.5 . . ?
H35A C35 H35C 109.5 . . ?
H35B C35 H35C 109.5 . . ?
C37 C36 F1 116.20(17) . . ?
C37 C36 C41 126.19(19) . . ?
C41 C36 F1 117.61(17) . . ?
C36 C37 H37 121.9 . . ?
C36 C37 C38 116.2(2) . . ?
C38 C37 H37 121.9 . . ?
C37 C38 H38 119.7 . . ?
C39 C38 C37 120.6(2) . . ?
C39 C38 H38 119.7 . . ?
C38 C39 H39 119.8 . . ?
C38 C39 C40 120.4(2) . . ?
C40 C39 H39 119.8 . . ?
C39 C40 H40 120.0 . . ?
C41 C40 C39 120.0(2) . . ?
C41 C40 H40 120.0 . . ?
C36 C41 C40 116.55(19) . . ?
C36 C41 H41 121.7 . . ?
C40 C41 H41 121.7 . . ?
C43 C42 F2 115.4(7) . . ?
C43 C42 C47 126.0(6) . . ?
C47 C42 F2 118.5(7) . . ?
C42 C43 H43 121.9 . . ?
C42 C43 C44 116.3(6) . . ?
C44 C43 H43 121.9 . . ?
C43 C44 H44 119.9 . . ?
C45 C44 C43 120.2(7) . . ?
C45 C44 H44 119.9 . . ?
C44 C45 H45 119.1 . . ?
C44 C45 C46 121.8(7) . . ?
C46 C45 H45 119.1 . . ?
C45 C46 H46 120.4 . . ?
C45 C46 C47 119.2(6) . . ?
C47 C46 H46 120.4 . . ?
C42 C47 C46 116.4(6) . . ?
C42 C47 H47 121.8 . . ?
C46 C47 H47 121.8 . . ?
C43A C42A F2 119.8(18) . . ?
C43A C42A C47A 129.1(15) . . ?
C47A C42A F2 110.3(17) . . ?
C42A C43A H43A 121.8 . . ?
C42A C43A C44A 116.4(14) . . ?
C44A C43A H43A 121.8 . . ?
C43A C44A H44A 120.6 . . ?
C45A C44A C43A 118.9(16) . . ?
C45A C44A H44A 120.6 . . ?
C44A C45A H45A 120.0 . . ?
C44A C45A C46A 120.1(15) . . ?
C46A C45A H45A 120.0 . . ?
C45A C46A H46A 118.6 . . ?
C47A C46A C45A 122.8(15) . . ?
C47A C46A H46A 118.6 . . ?
C42A C47A H47A 123.8 . . ?
C46A C47A C42A 112.4(13) . . ?
C46A C47A H47A 123.8 . . ?

loop_
_geom_bond_atom_site_label_1
_geom_bond_atom_site_label_2
_geom_bond_distance
_geom_bond_site_symmetry_2
_geom_bond_publ_flag
Al1 F3 1.7660(5) . ?
Al1 O1 1.7026(12) . ?
Al1 O2 1.6942(14) . ?
Al1 O3 1.7057(13) . ?
F4 C49 1.328(2) . ?
F5 C49 1.335(3) . ?
F6 C49 1.335(2) . ?
F7 C50 1.329(2) . ?
F8 C50 1.332(2) . ?
F9 C50 1.334(2) . ?
F10 C51 1.339(2) . ?
F11 C51 1.321(3) . ?
F12 C51 1.332(2) . ?
F13 C53 1.329(3) . ?
F14 C53 1.325(3) . ?
F15 C53 1.341(2) . ?
F16 C54 1.335(2) . ?
F17 C54 1.333(3) . ?
F18 C54 1.320(3) . ?
F19 C55 1.327(2) . ?
F20 C55 1.329(3) . ?
F21 C55 1.332(2) . ?
F22 C57 1.316(3) . ?
F22 C57A 1.330(13) . ?
F23 C57 1.338(2) . ?
F23 C57A 1.393(12) . ?
F25 C58 1.330(3) . ?
F25 C58A 1.325(13) . ?
F26 C58 1.346(3) . ?
F26 C58A 1.360(12) . ?
F28 C59 1.347(2) . ?
F28 C59A 1.421(13) . ?
F29 C59 1.329(3) . ?
F29 C59A 1.356(13) . ?
O1 C48 1.356(2) . ?
O2 C52 1.349(2) . ?
O3 C56 1.362(2) . ?
C48 C49 1.552(3) . ?
C48 C50 1.552(2) . ?
C48 C51 1.554(3) . ?
C52 C53 1.552(3) . ?
C52 C54 1.552(3) . ?
C52 C55 1.549(2) . ?
C56 C57 1.557(3) . ?
C56 C58 1.540(3) . ?
C56 C59 1.554(3) . ?
C56 C57A 1.533(13) . ?
C56 C58A 1.566(13) . ?
C56 C59A 1.572(13) . ?
F24 C57 1.334(3) . ?
F27 C58 1.337(3) . ?
F30 C59 1.336(3) . ?
F24A C57A 1.355(14) . ?
F27A C58A 1.329(13) . ?
F30A C59A 1.369(14) . ?
Al2 F31 1.7611(5) . ?
Al2 O4 1.7083(14) . ?
Al2 O5 1.682(4) . ?
Al2 O6 1.719(4) . ?
Al2 O5A 1.725(10) . ?
Al2 O6A 1.672(7) . ?
F32 C61 1.337(2) . ?
F33 C61 1.331(3) . ?
F34 C61 1.339(2) . ?
F35 C62 1.323(2) . ?
F36 C62 1.338(2) . ?
F37 C62 1.332(2) . ?
F38 C63 1.333(2) . ?
F39 C63 1.328(3) . ?
F40 C63 1.333(3) . ?
O4 C60 1.355(2) . ?
C60 C61 1.549(3) . ?
C60 C62 1.547(3) . ?
C60 C63 1.554(3) . ?
F41 C65 1.355(6) . ?
F42 C65 1.323(6) . ?
F43 C65 1.337(6) . ?
F44 C66 1.340(5) . ?
F45 C66 1.350(5) . ?
F46 C66 1.328(5) . ?
F47 C67 1.332(5) . ?
F48 C67 1.348(5) . ?
F49 C67 1.358(6) . ?
F50 C69 1.329(8) . ?
F51 C69 1.333(8) . ?
F52 C69 1.338(8) . ?
F53 C70 1.315(7) . ?
F54 C70 1.329(8) . ?
F55 C70 1.357(8) . ?
F56 C71 1.334(8) . ?
F57 C71 1.337(8) . ?
F58 C71 1.351(8) . ?
O5 C64 1.359(5) . ?
O6 C68 1.364(8) . ?
C64 C65 1.557(6) . ?
C64 C66 1.555(5) . ?
C64 C67 1.554(6) . ?
C68 C69 1.558(8) . ?
C68 C70 1.564(8) . ?
C68 C71 1.549(9) . ?
F41A C65A 1.350(13) . ?
F42A C65A 1.345(13) . ?
F43A C65A 1.345(14) . ?
F44A C66A 1.371(10) . ?
F45A C66A 1.333(10) . ?
F46A C66A 1.352(10) . ?
F47A C67A 1.330(12) . ?
F48A C67A 1.327(12) . ?
F49A C67A 1.357(13) . ?
F50A C69A 1.338(12) . ?
F51A C69A 1.346(12) . ?
F52A C69A 1.335(12) . ?
F53A C70A 1.333(12) . ?
F54A C70A 1.332(11) . ?
F55A C70A 1.358(12) . ?
F56A C71A 1.323(11) . ?
F57A C71A 1.333(11) . ?
F58A C71A 1.339(11) . ?
O5A C64A 1.365(14) . ?
O6A C68A 1.360(12) . ?
C64A C65A 1.541(13) . ?
C64A C66A 1.552(13) . ?
C64A C67A 1.551(13) . ?
C68A C69A 1.564(12) . ?
C68A C70A 1.554(12) . ?
C68A C71A 1.539(12) . ?
Mg1 F1 1.9960(12) . ?
Mg1 F2 1.9464(13) . ?
Mg1 N1 1.9797(15) . ?
Mg1 N2 1.9745(15) . ?
F1 C36 1.413(2) . ?
F2 C42 1.432(6) . ?
F2 C42A 1.424(13) . ?
N1 C1 1.340(2) . ?
N1 C12 1.447(2) . ?
N2 C3 1.339(2) . ?
N2 C24 1.445(2) . ?
C1 C2 1.420(2) . ?
C1 C4 1.562(2) . ?
C2 H2 0.9500 . ?
C2 C3 1.423(2) . ?
C3 C8 1.554(2) . ?
C4 C5 1.530(2) . ?
C4 C6 1.533(3) . ?
C4 C7 1.548(3) . ?
C5 H5A 0.9800 . ?
C5 H5B 0.9800 . ?
C5 H5C 0.9800 . ?
C6 H6A 0.9800 . ?
C6 H6B 0.9800 . ?
C6 H6C 0.9800 . ?
C7 H7A 0.9800 . ?
C7 H7B 0.9800 . ?
C7 H7C 0.9800 . ?
C8 C9 1.539(3) . ?
C8 C10 1.544(3) . ?
C8 C11 1.529(2) . ?
C9 H9A 0.9800 . ?
C9 H9B 0.9800 . ?
C9 H9C 0.9800 . ?
C10 H10A 0.9800 . ?
C10 H10B 0.9800 . ?
C10 H10C 0.9800 . ?
C11 H11A 0.9800 . ?
C11 H11B 0.9800 . ?
C11 H11C 0.9800 . ?
C12 C13 1.410(3) . ?
C12 C17 1.412(2) . ?
C13 C14 1.398(3) . ?
C13 C18 1.521(3) . ?
C14 H14 0.9500 . ?
C14 C15 1.380(3) . ?
C15 H15 0.9500 . ?
C15 C16 1.378(3) . ?
C16 H16 0.9500 . ?
C16 C17 1.397(3) . ?
C17 C21 1.520(3) . ?
C18 H18 1.0000 . ?
C18 C19 1.540(3) . ?
C18 C20 1.525(3) . ?
C19 H19A 0.9800 . ?
C19 H19B 0.9800 . ?
C19 H19C 0.9800 . ?
C20 H20A 0.9800 . ?
C20 H20B 0.9800 . ?
C20 H20C 0.9800 . ?
C21 H21 1.0000 . ?
C21 C22 1.537(3) . ?
C21 C23 1.532(3) . ?
C22 H22A 0.9800 . ?
C22 H22B 0.9800 . ?
C22 H22C 0.9800 . ?
C23 H23A 0.9800 . ?
C23 H23B 0.9800 . ?
C23 H23C 0.9800 . ?
C24 C25 1.406(2) . ?
C24 C29 1.411(2) . ?
C25 C26 1.395(3) . ?
C25 C30 1.523(3) . ?
C26 H26 0.9500 . ?
C26 C27 1.384(3) . ?
C27 H27 0.9500 . ?
C27 C28 1.379(3) . ?
C28 H28 0.9500 . ?
C28 C29 1.398(2) . ?
C29 C33 1.522(2) . ?
C30 H30 1.0000 . ?
C30 C31 1.531(3) . ?
C30 C32 1.533(3) . ?
C31 H31A 0.9800 . ?
C31 H31B 0.9800 . ?
C31 H31C 0.9800 . ?
C32 H32A 0.9800 . ?
C32 H32B 0.9800 . ?
C32 H32C 0.9800 . ?
C33 H33 1.0000 . ?
C33 C34 1.536(3) . ?
C33 C35 1.533(3) . ?
C34 H34A 0.9800 . ?
C34 H34B 0.9800 . ?
C34 H34C 0.9800 . ?
C35 H35A 0.9800 . ?
C35 H35B 0.9800 . ?
C35 H35C 0.9800 . ?
C36 C37 1.362(3) . ?
C36 C41 1.363(3) . ?
C37 H37 0.9500 . ?
C37 C38 1.392(3) . ?
C38 H38 0.9500 . ?
C38 C39 1.381(3) . ?
C39 H39 0.9500 . ?
C39 C40 1.391(3) . ?
C40 H40 0.9500 . ?
C40 C41 1.390(3) . ?
C41 H41 0.9500 . ?
C42 C43 1.365(7) . ?
C42 C47 1.384(7) . ?
C43 H43 0.9500 . ?
C43 C44 1.393(11) . ?
C44 H44 0.9500 . ?
C44 C45 1.380(7) . ?
C45 H45 0.9500 . ?
C45 C46 1.387(8) . ?
C46 H46 0.9500 . ?
C46 C47 1.401(10) . ?
C47 H47 0.9500 . ?
C42A C43A 1.359(13) . ?
C42A C47A 1.363(13) . ?
C43A H43A 0.9500 . ?
C43A C44A 1.38(3) . ?
C44A H44A 0.9500 . ?
C44A C45A 1.376(16) . ?
C45A H45A 0.9500 . ?
C45A C46A 1.410(17) . ?
C46A H46A 0.9500 . ?
C46A C47A 1.36(2) . ?
C47A H47A 0.9500 . ?

loop_
_geom_torsion_atom_site_label_1
_geom_torsion_atom_site_label_2
_geom_torsion_atom_site_label_3
_geom_torsion_atom_site_label_4
_geom_torsion
_geom_torsion_site_symmetry_1
_geom_torsion_site_symmetry_2
_geom_torsion_site_symmetry_3
_geom_torsion_site_symmetry_4
_geom_torsion_publ_flag
Al1 O1 C48 C49 -68.1(3) . . . . ?
Al1 O1 C48 C50 52.7(3) . . . . ?
Al1 O1 C48 C51 171.92(18) . . . . ?
Al1 O2 C52 C53 126.4(3) . . . . ?
Al1 O2 C52 C54 -114.7(3) . . . . ?
Al1 O2 C52 C55 5.5(4) . . . . ?
Al1 O3 C56 C57 41.7(3) . . . . ?
Al1 O3 C56 C58 -79.3(3) . . . . ?
Al1 O3 C56 C59 160.5(2) . . . . ?
Al1 O3 C56 C57A 79.4(7) . . . . ?
Al1 O3 C56 C58A -41.1(7) . . . . ?
Al1 O3 C56 C59A -158.0(6) . . . . ?
F3 Al1 O1 C48 -96.2(2) . . . . ?
F3 Al1 O2 C52 -92.8(3) . . . . ?
F3 Al1 O3 C56 -133.8(2) . . . . ?
O1 Al1 O2 C52 152.9(3) . . . . ?
O1 Al1 O3 C56 -21.4(3) . . . . ?
O1 C48 C49 F4 -41.7(2) . . . . ?
O1 C48 C49 F5 77.47(19) . . . . ?
O1 C48 C49 F6 -162.08(15) . . . . ?
O1 C48 C50 F7 -44.5(2) . . . . ?
O1 C48 C50 F8 -165.70(15) . . . . ?
O1 C48 C50 F9 73.75(18) . . . . ?
O1 C48 C51 F10 -164.20(16) . . . . ?
O1 C48 C51 F11 -43.6(2) . . . . ?
O1 C48 C51 F12 75.90(19) . . . . ?
O2 Al1 O1 C48 18.8(2) . . . . ?
O2 Al1 O3 C56 110.6(2) . . . . ?
O2 C52 C53 F13 -78.5(2) . . . . ?
O2 C52 C53 F14 41.4(2) . . . . ?
O2 C52 C53 F15 161.67(16) . . . . ?
O2 C52 C54 F16 -76.1(2) . . . . ?
O2 C52 C54 F17 163.70(16) . . . . ?
O2 C52 C54 F18 42.9(2) . . . . ?
O2 C52 C55 F19 41.9(2) . . . . ?
O2 C52 C55 F20 -76.4(2) . . . . ?
O2 C52 C55 F21 162.52(17) . . . . ?
O3 Al1 O1 C48 152.6(2) . . . . ?
O3 Al1 O2 C52 21.2(3) . . . . ?
O3 C56 C57 F22 40.1(2) . . . . ?
O3 C56 C57 F23 161.44(17) . . . . ?
O3 C56 C57 F24 -78.1(2) . . . . ?
O3 C56 C58 F25 43.2(2) . . . . ?
O3 C56 C58 F26 162.52(17) . . . . ?
O3 C56 C58 F27 -76.1(2) . . . . ?
O3 C56 C59 F28 163.00(18) . . . . ?
O3 C56 C59 F29 44.6(2) . . . . ?
O3 C56 C59 F30 -75.2(2) . . . . ?
O3 C56 C57A F22 -36.8(11) . . . . ?
O3 C56 C57A F23 -152.5(7) . . . . ?
O3 C56 C57A F24A 69.6(13) . . . . ?
O3 C56 C58A F25 -33.4(10) . . . . ?
O3 C56 C58A F26 -149.8(6) . . . . ?
O3 C56 C58A F27A 73.7(13) . . . . ?
O3 C56 C59A F28 -146.0(6) . . . . ?
O3 C56 C59A F29 -37.9(10) . . . . ?
O3 C56 C59A F30A 73.0(17) . . . . ?
C49 C48 C50 F7 76.94(18) . . . . ?
C49 C48 C50 F8 -44.3(2) . . . . ?
C49 C48 C50 F9 -164.84(14) . . . . ?
C49 C48 C51 F10 75.6(2) . . . . ?
C49 C48 C51 F11 -163.84(16) . . . . ?
C49 C48 C51 F12 -44.3(2) . . . . ?
C50 C48 C49 F4 -163.25(16) . . . . ?
C50 C48 C49 F5 -44.1(2) . . . . ?
C50 C48 C49 F6 76.4(2) . . . . ?
C50 C48 C51 F10 -44.2(2) . . . . ?
C50 C48 C51 F11 76.41(19) . . . . ?
C50 C48 C51 F12 -164.05(15) . . . . ?
C51 C48 C49 F4 77.0(2) . . . . ?
C51 C48 C49 F5 -163.87(15) . . . . ?
C51 C48 C49 F6 -43.4(2) . . . . ?
C51 C48 C50 F7 -162.81(15) . . . . ?
C51 C48 C50 F8 75.96(19) . . . . ?
C51 C48 C50 F9 -44.59(19) . . . . ?
C53 C52 C54 F16 43.1(2) . . . . ?
C53 C52 C54 F17 -77.1(2) . . . . ?
C53 C52 C54 F18 162.16(17) . . . . ?
C53 C52 C55 F19 -78.8(2) . . . . ?
C53 C52 C55 F20 162.88(16) . . . . ?
C53 C52 C55 F21 41.8(2) . . . . ?
C54 C52 C53 F13 162.18(17) . . . . ?
C54 C52 C53 F14 -78.0(2) . . . . ?
C54 C52 C53 F15 42.3(2) . . . . ?
C54 C52 C55 F19 162.51(16) . . . . ?
C54 C52 C55 F20 44.2(2) . . . . ?
C54 C52 C55 F21 -76.9(2) . . . . ?
C55 C52 C53 F13 43.4(2) . . . . ?
C55 C52 C53 F14 163.29(16) . . . . ?
C55 C52 C53 F15 -76.4(2) . . . . ?
C55 C52 C54 F16 162.23(16) . . . . ?
C55 C52 C54 F17 42.0(2) . . . . ?
C55 C52 C54 F18 -78.7(2) . . . . ?
C57 C56 C58 F25 -79.1(2) . . . . ?
C57 C56 C58 F26 40.1(2) . . . . ?
C57 C56 C58 F27 161.48(19) . . . . ?
C57 C56 C59 F28 -76.3(2) . . . . ?
C57 C56 C59 F29 165.30(18) . . . . ?
C57 C56 C59 F30 45.5(2) . . . . ?
C58 C56 C57 F22 161.76(17) . . . . ?
C58 C56 C57 F23 -76.9(2) . . . . ?
C58 C56 C57 F24 43.6(2) . . . . ?
C58 C56 C59 F28 42.8(2) . . . . ?
C58 C56 C59 F29 -75.6(2) . . . . ?
C58 C56 C59 F30 164.56(19) . . . . ?
C59 C56 C57 F22 -78.6(2) . . . . ?
C59 C56 C57 F23 42.8(2) . . . . ?
C59 C56 C57 F24 163.24(17) . . . . ?
C59 C56 C58 F25 162.20(18) . . . . ?
C59 C56 C58 F26 -78.5(2) . . . . ?
C59 C56 C58 F27 42.8(2) . . . . ?
C57A C56 C58A F25 -157.5(9) . . . . ?
C57A C56 C58A F26 86.1(10) . . . . ?
C57A C56 C58A F27A -50.4(13) . . . . ?
C57A C56 C59A F28 -21.3(11) . . . . ?
C57A C56 C59A F29 86.8(10) . . . . ?
C57A C56 C59A F30A -162.4(16) . . . . ?
C58A C56 C57A F22 87.8(10) . . . . ?
C58A C56 C57A F23 -27.9(11) . . . . ?
C58A C56 C57A F24A -165.8(13) . . . . ?
C58A C56 C59A F28 91.5(9) . . . . ?
C58A C56 C59A F29 -160.4(8) . . . . ?
C58A C56 C59A F30A -49.6(17) . . . . ?
C59A C56 C57A F22 -160.9(9) . . . . ?
C59A C56 C57A F23 83.4(11) . . . . ?
C59A C56 C57A F24A -54.5(14) . . . . ?
C59A C56 C58A F25 87.8(9) . . . . ?
C59A C56 C58A F26 -28.5(11) . . . . ?
C59A C56 C58A F27A -165.1(12) . . . . ?
Al2 O4 C60 C61 104.9(3) . . . . ?
Al2 O4 C60 C62 -135.8(2) . . . . ?
Al2 O4 C60 C63 -15.6(3) . . . . ?
Al2 O5 C64 C65 44.9(11) . . . . ?
Al2 O5 C64 C66 -75.9(10) . . . . ?
Al2 O5 C64 C67 167.2(8) . . . . ?
Al2 O6 C68 C69 159.1(9) . . . . ?
Al2 O6 C68 C70 -78.9(12) . . . . ?
Al2 O6 C68 C71 42.8(14) . . . . ?
Al2 O5A C64A C65A -31(4) . . . . ?
Al2 O5A C64A C66A -145(3) . . . . ?
Al2 O5A C64A C67A 82(4) . . . . ?
Al2 O6A C68A C69A -135(2) . . . . ?
Al2 O6A C68A C70A -21(3) . . . . ?
Al2 O6A C68A C71A 98(2) . . . . ?
F31 Al2 O4 C60 110.6(3) . . . . ?
F31 Al2 O5 C64 54.7(9) . . . . ?
F31 Al2 O6 C68 167.2(10) . . . . ?
F31 Al2 O5A C64A 125(3) . . . . ?
F31 Al2 O6A C68A 112(2) . . . . ?
O4 Al2 O5 C64 169.3(8) . . . . ?
O4 Al2 O6 C68 59.6(11) . . . . ?
O4 Al2 O5A C64A -126(3) . . . . ?
O4 Al2 O6A C68A -5(3) . . . . ?
O4 C60 C61 F32 -46.1(2) . . . . ?
O4 C60 C61 F33 72.5(2) . . . . ?
O4 C60 C61 F34 -165.67(16) . . . . ?
O4 C60 C62 F35 -44.0(2) . . . . ?
O4 C60 C62 F36 -164.34(16) . . . . ?
O4 C60 C62 F37 75.57(19) . . . . ?
O4 C60 C63 F38 -165.30(17) . . . . ?
O4 C60 C63 F39 -44.8(2) . . . . ?
O4 C60 C63 F40 74.3(2) . . . . ?
C61 C60 C62 F35 75.00(19) . . . . ?
C61 C60 C62 F36 -45.3(2) . . . . ?
C61 C60 C62 F37 -165.41(15) . . . . ?
C61 C60 C63 F38 74.3(2) . . . . ?
C61 C60 C63 F39 -165.26(16) . . . . ?
C61 C60 C63 F40 -46.1(2) . . . . ?
C62 C60 C61 F32 -164.99(16) . . . . ?
C62 C60 C61 F33 -46.3(2) . . . . ?
C62 C60 C61 F34 75.5(2) . . . . ?
C62 C60 C63 F38 -45.3(2) . . . . ?
C62 C60 C63 F39 75.17(19) . . . . ?
C62 C60 C63 F40 -165.72(15) . . . . ?
C63 C60 C61 F32 75.8(2) . . . . ?
C63 C60 C61 F33 -165.58(16) . . . . ?
C63 C60 C61 F34 -43.8(2) . . . . ?
C63 C60 C62 F35 -165.67(15) . . . . ?
C63 C60 C62 F36 74.0(2) . . . . ?
C63 C60 C62 F37 -46.1(2) . . . . ?
O5 Al2 O4 C60 -8.6(3) . . . . ?
O5 Al2 O6 C68 -72.8(11) . . . . ?
O5 C64 C65 F41 75.3(7) . . . . ?
O5 C64 C65 F42 -43.3(7) . . . . ?
O5 C64 C65 F43 -164.1(7) . . . . ?
O5 C64 C66 F44 75.3(5) . . . . ?
O5 C64 C66 F45 -166.0(4) . . . . ?
O5 C64 C66 F46 -44.8(6) . . . . ?
O5 C64 C67 F47 -163.3(4) . . . . ?
O5 C64 C67 F48 -44.6(6) . . . . ?
O5 C64 C67 F49 74.7(6) . . . . ?
O6 Al2 O4 C60 -145.5(3) . . . . ?
O6 Al2 O5 C64 -58.4(9) . . . . ?
O6 C68 C69 F50 67.8(9) . . . . ?
O6 C68 C69 F51 -51.3(9) . . . . ?
O6 C68 C69 F52 -174.3(8) . . . . ?
O6 C68 C70 F53 -41.9(10) . . . . ?
O6 C68 C70 F54 -163.8(7) . . . . ?
O6 C68 C70 F55 70.6(10) . . . . ?
O6 C68 C71 F56 -40.3(10) . . . . ?
O6 C68 C71 F57 -159.7(8) . . . . ?
O6 C68 C71 F58 79.3(9) . . . . ?
C65 C64 C66 F44 -46.2(5) . . . . ?
C65 C64 C66 F45 72.5(5) . . . . ?
C65 C64 C66 F46 -166.3(4) . . . . ?
C65 C64 C67 F47 -41.1(6) . . . . ?
C65 C64 C67 F48 77.6(5) . . . . ?
C65 C64 C67 F49 -163.1(6) . . . . ?
C66 C64 C65 F41 -165.2(6) . . . . ?
C66 C64 C65 F42 76.2(7) . . . . ?
C66 C64 C65 F43 -44.6(9) . . . . ?
C66 C64 C67 F47 80.2(5) . . . . ?
C66 C64 C67 F48 -161.1(4) . . . . ?
C66 C64 C67 F49 -41.8(7) . . . . ?
C67 C64 C65 F41 -44.8(7) . . . . ?
C67 C64 C65 F42 -163.4(5) . . . . ?
C67 C64 C65 F43 75.8(8) . . . . ?
C67 C64 C66 F44 -168.3(4) . . . . ?
C67 C64 C66 F45 -49.7(5) . . . . ?
C67 C64 C66 F46 71.6(5) . . . . ?
C69 C68 C70 F53 75.1(8) . . . . ?
C69 C68 C70 F54 -46.8(9) . . . . ?
C69 C68 C70 F55 -172.5(8) . . . . ?
C69 C68 C71 F56 -154.2(7) . . . . ?
C69 C68 C71 F57 86.4(10) . . . . ?
C69 C68 C71 F58 -34.6(9) . . . . ?
C70 C68 C69 F50 -52.8(9) . . . . ?
C70 C68 C69 F51 -171.9(8) . . . . ?
C70 C68 C69 F52 65.0(10) . . . . ?
C70 C68 C71 F56 82.2(8) . . . . ?
C70 C68 C71 F57 -37.2(10) . . . . ?
C70 C68 C71 F58 -158.1(7) . . . . ?
C71 C68 C69 F50 -174.1(8) . . . . ?
C71 C68 C69 F51 66.8(10) . . . . ?
C71 C68 C69 F52 -56.3(11) . . . . ?
C71 C68 C70 F53 -164.3(7) . . . . ?
C71 C68 C70 F54 73.8(9) . . . . ?
C71 C68 C70 F55 -51.8(10) . . . . ?
O5A Al2 O4 C60 5.7(5) . . . . ?
O5A Al2 O6A C68A -141(2) . . . . ?
O5A C64A C65A F41A 83(2) . . . . ?
O5A C64A C65A F42A -40(2) . . . . ?
O5A C64A C65A F43A -158(2) . . . . ?
O5A C64A C66A F44A 67.4(17) . . . . ?
O5A C64A C66A F45A -163.4(13) . . . . ?
O5A C64A C66A F46A -50.2(17) . . . . ?
O5A C64A C67A F47A -157.9(14) . . . . ?
O5A C64A C67A F48A -34(2) . . . . ?
O5A C64A C67A F49A 86.1(18) . . . . ?
O6A Al2 O4 C60 -129.1(6) . . . . ?
O6A Al2 O5A C64A 11(3) . . . . ?
O6A C68A C69A F50A 83.0(15) . . . . ?
O6A C68A C69A F51A -36.8(15) . . . . ?
O6A C68A C69A F52A -150.9(12) . . . . ?
O6A C68A C70A F53A -40.4(16) . . . . ?
O6A C68A C70A F54A -161.8(11) . . . . ?
O6A C68A C70A F55A 85.7(15) . . . . ?
O6A C68A C71A F56A -41.1(15) . . . . ?
O6A C68A C71A F57A -164.7(12) . . . . ?
O6A C68A C71A F58A 76.0(14) . . . . ?
C65A C64A C66A F44A -47.5(14) . . . . ?
C65A C64A C66A F45A 81.7(14) . . . . ?
C65A C64A C66A F46A -165.0(12) . . . . ?
C65A C64A C67A F47A -43.0(16) . . . . ?
C65A C64A C67A F48A 80.7(15) . . . . ?
C65A C64A C67A F49A -159.0(16) . . . . ?
C66A C64A C65A F41A -157.4(18) . . . . ?
C66A C64A C65A F42A 79.7(19) . . . . ?
C66A C64A C65A F43A -39(3) . . . . ?
C66A C64A C67A F47A 69.8(17) . . . . ?
C66A C64A C67A F48A -166.4(12) . . . . ?
C66A C64A C67A F49A -46.2(18) . . . . ?
C67A C64A C65A F41A -38(2) . . . . ?
C67A C64A C65A F42A -160.6(16) . . . . ?
C67A C64A C65A F43A 81(2) . . . . ?
C67A C64A C66A F44A -159.6(11) . . . . ?
C67A C64A C66A F45A -30.4(17) . . . . ?
C67A C64A C66A F46A 82.8(14) . . . . ?
C69A C68A C70A F53A 80.3(13) . . . . ?
C69A C68A C70A F54A -41.2(15) . . . . ?
C69A C68A C70A F55A -153.6(14) . . . . ?
C69A C68A C71A F56A -169.7(11) . . . . ?
C69A C68A C71A F57A 66.7(16) . . . . ?
C69A C68A C71A F58A -52.6(15) . . . . ?
C70A C68A C69A F50A -34.0(16) . . . . ?
C70A C68A C69A F51A -153.8(11) . . . . ?
C70A C68A C69A F52A 92.1(13) . . . . ?
C70A C68A C71A F56A 78.6(13) . . . . ?
C70A C68A C71A F57A -45.0(15) . . . . ?
C70A C68A C71A F58A -164.4(11) . . . . ?
C71A C68A C69A F50A -149.5(12) . . . . ?
C71A C68A C69A F51A 90.7(14) . . . . ?
C71A C68A C69A F52A -23.4(16) . . . . ?
C71A C68A C70A F53A -162.1(11) . . . . ?
C71A C68A C70A F54A 76.5(14) . . . . ?
C71A C68A C70A F55A -36.0(15) . . . . ?
Mg1 F1 C36 C37 -175.58(15) . . . . ?
Mg1 F1 C36 C41 4.1(3) . . . . ?
Mg1 F2 C42 C43 -87.6(14) . . . . ?
Mg1 F2 C42 C47 88.8(14) . . . . ?
Mg1 F2 C42A C43A -93(4) . . . . ?
Mg1 F2 C42A C47A 96(3) . . . . ?
Mg1 N1 C1 C2 -16.58(19) . . . . ?
Mg1 N1 C1 C4 160.40(13) . . . . ?
Mg1 N1 C12 C13 106.42(16) . . . . ?
Mg1 N1 C12 C17 -65.73(18) . . . . ?
Mg1 N2 C3 C2 16.0(2) . . . . ?
Mg1 N2 C3 C8 -160.13(13) . . . . ?
Mg1 N2 C24 C25 -102.94(16) . . . . ?
Mg1 N2 C24 C29 69.33(18) . . . . ?
F1 C36 C37 C38 178.69(17) . . . . ?
F1 C36 C41 C40 -177.59(18) . . . . ?
F2 C42 C43 C44 179.6(11) . . . . ?
F2 C42 C47 C46 -179.9(10) . . . . ?
F2 C42A C43A C44A -172(3) . . . . ?
F2 C42A C47A C46A 177(2) . . . . ?
N1 C1 C2 C3 -12.3(3) . . . . ?
N1 C1 C4 C5 1.4(2) . . . . ?
N1 C1 C4 C6 123.44(18) . . . . ?
N1 C1 C4 C7 -117.25(19) . . . . ?
N1 C12 C13 C14 -171.04(16) . . . . ?
N1 C12 C13 C18 8.6(3) . . . . ?
N1 C12 C17 C16 171.02(15) . . . . ?
N1 C12 C17 C21 -9.6(2) . . . . ?
N2 C3 C8 C9 113.0(2) . . . . ?
N2 C3 C8 C10 -127.89(18) . . . . ?
N2 C3 C8 C11 -6.1(3) . . . . ?
N2 C24 C25 C26 171.78(16) . . . . ?
N2 C24 C25 C30 -6.5(3) . . . . ?
N2 C24 C29 C28 -171.68(16) . . . . ?
N2 C24 C29 C33 9.4(3) . . . . ?
C1 N1 C12 C13 -79.9(2) . . . . ?
C1 N1 C12 C17 108.0(2) . . . . ?
C1 C2 C3 N2 12.8(3) . . . . ?
C1 C2 C3 C8 -170.67(19) . . . . ?
C2 C1 C4 C5 178.66(15) . . . . ?
C2 C1 C4 C6 -59.33(19) . . . . ?
C2 C1 C4 C7 59.98(19) . . . . ?
C2 C3 C8 C9 -63.3(2) . . . . ?
C2 C3 C8 C10 55.7(2) . . . . ?
C2 C3 C8 C11 177.53(16) . . . . ?
C3 N2 C24 C25 80.2(2) . . . . ?
C3 N2 C24 C29 -107.6(2) . . . . ?
C4 C1 C2 C3 170.34(18) . . . . ?
C12 N1 C1 C2 169.29(16) . . . . ?
C12 N1 C1 C4 -13.7(3) . . . . ?
C12 C13 C14 C15 0.2(3) . . . . ?
C12 C13 C18 C19 122.44(19) . . . . ?
C12 C13 C18 C20 -115.9(2) . . . . ?
C12 C17 C21 C22 -121.45(19) . . . . ?
C12 C17 C21 C23 116.06(19) . . . . ?
C13 C12 C17 C16 -1.2(2) . . . . ?
C13 C12 C17 C21 178.21(16) . . . . ?
C13 C14 C15 C16 -1.2(3) . . . . ?
C14 C13 C18 C19 -57.9(2) . . . . ?
C14 C13 C18 C20 63.8(2) . . . . ?
C14 C15 C16 C17 1.0(3) . . . . ?
C15 C16 C17 C12 0.1(3) . . . . ?
C15 C16 C17 C21 -179.26(18) . . . . ?
C16 C17 C21 C22 57.9(2) . . . . ?
C16 C17 C21 C23 -64.6(2) . . . . ?
C17 C12 C13 C14 1.0(3) . . . . ?
C17 C12 C13 C18 -179.30(16) . . . . ?
C18 C13 C14 C15 -179.54(18) . . . . ?
C24 N2 C3 C2 -166.93(16) . . . . ?
C24 N2 C3 C8 17.0(3) . . . . ?
C24 C25 C26 C27 -0.1(3) . . . . ?
C24 C25 C30 C31 117.4(2) . . . . ?
C24 C25 C30 C32 -121.8(2) . . . . ?
C24 C29 C33 C34 121.51(19) . . . . ?
C24 C29 C33 C35 -115.88(19) . . . . ?
C25 C24 C29 C28 0.5(3) . . . . ?
C25 C24 C29 C33 -178.39(17) . . . . ?
C25 C26 C27 C28 0.5(3) . . . . ?
C26 C25 C30 C31 -60.9(2) . . . . ?
C26 C25 C30 C32 59.9(2) . . . . ?
C26 C27 C28 C29 -0.4(3) . . . . ?
C27 C28 C29 C24 -0.1(3) . . . . ?
C27 C28 C29 C33 178.88(19) . . . . ?
C28 C29 C33 C34 -57.4(2) . . . . ?
C28 C29 C33 C35 65.2(2) . . . . ?
C29 C24 C25 C26 -0.4(3) . . . . ?
C29 C24 C25 C30 -178.73(17) . . . . ?
C30 C25 C26 C27 178.33(19) . . . . ?
C36 C37 C38 C39 -0.8(3) . . . . ?
C37 C36 C41 C40 2.1(3) . . . . ?
C37 C38 C39 C40 1.3(3) . . . . ?
C38 C39 C40 C41 -0.2(3) . . . . ?
C39 C40 C41 C36 -1.4(3) . . . . ?
C41 C36 C37 C38 -1.0(3) . . . . ?
C42 C43 C44 C45 -0.7(15) . . . . ?
C43 C42 C47 C46 -4(2) . . . . ?
C43 C44 C45 C46 -1.5(11) . . . . ?
C44 C45 C46 C47 1.1(10) . . . . ?
C45 C46 C47 C42 1.5(14) . . . . ?
C47 C42 C43 C44 4(2) . . . . ?
C42A C43A C44A C45A -3(4) . . . . ?
C43A C42A C47A C46A 7(5) . . . . ?
C43A C44A C45A C46A 4(3) . . . . ?
C44A C45A C46A C47A 0(2) . . . . ?
C45A C46A C47A C42A -5(3) . . . . ?
C47A C42A C43A C44A -4(6) . . . . ?

loop_
_exptl_oxdiff_crystal_face_indexfrac_h
_exptl_oxdiff_crystal_face_indexfrac_k
_exptl_oxdiff_crystal_face_indexfrac_l
_exptl_oxdiff_crystal_face_x
_exptl_oxdiff_crystal_face_y
_exptl_oxdiff_crystal_face_z
1.0000 0.0004 0.9984 -0.0846 0.0806 -0.0877
-0.0005 0.9991 1.0042 -0.0553 0.0472 0.0747
0.1832 2.6415 16.0352 0.0251 0.9707 0.2389
-1.9478 0.0296 -15.2129 -0.0252 -0.9930 0.1150
0.0146 -2.9183 -16.0024 -0.0249 -0.9607 -0.2764
-4.9513 7.5609 2.6714 0.0002 -0.0407 0.9992
-0.0081 -10.3138 -5.0889 0.6466 -0.1557 -0.7468
-7.3636 -0.0157 -0.6438 0.7187 -0.1713 0.6739
6.9279 -0.0780 -4.1662 -0.7373 -0.1379 -0.6614
-0.0820 -10.0507 -0.4708 0.7010 0.1296 -0.7013
0.0938 10.0494 0.4636 -0.7021 -0.1298 0.7001
0.2555 -5.1178 11.3952 0.4923 0.8039 -0.3337
-0.2664 5.1312 -11.3789 -0.4920 -0.8033 0.3357
2.8593 0.3182 -13.6499 -0.4976 -0.8137 -0.3004
1.2512 -2.1596 14.2140 0.2281 0.9518 -0.2050
-1.3277 1.8675 15.4773 0.2202 0.9211 0.3211
2.5851 0.5284 15.0907 -0.0782 0.9878 -0.1350
-0.1855 4.5012 15.6900 -0.0728 0.9127 0.4021
6.4141 2.3011 8.8365 -0.6680 0.6337 -0.3901
0.1525 -1.6155 -15.8908 -0.1276 -0.9721 -0.1970
-1.3867 0.7547 -15.0590 -0.1289 -0.9850 0.1150
-5.3209 0.3391 -11.4020 0.3401 -0.8180 0.4639
-0.1775 -7.1897 -14.0254 0.3193 -0.7714 -0.5505
